data_7051760
loop_
_publ_author_name
'Makha, Mohamed'
'Alias, Yatimah'
'Raston, Colin L.'
'Sobolev, Alexandre N.'

_publ_section_title
;
 Nanoporous materials based on heteroleptic bilayers built up from
 bisphosphonium, p-sulfonatocalix[4]arene ions
;
_journal_issue 1
_journal_name_full 'New Journal of Chemistry'
_journal_page_first 83
_journal_paper_doi 10.1039/b706640f
_journal_volume 32
_journal_year 2008
_chemical_formula_moiety '2(C28 H20 O14 S4), C44 H38 P2, Er2, 38(H2 O)'
_chemical_formula_sum 'C100 H154 Er2 O70 P2 S8'
_chemical_formula_weight 3129.17
_chemical_name_systematic
;
?
;
_space_group_IT_number 2
_symmetry_cell_setting triclinic
_symmetry_space_group_name_Hall '-P 1'
_symmetry_space_group_name_H-M 'P -1'
_atom_sites_solution_hydrogens geom
_atom_sites_solution_primary direct
_atom_sites_solution_secondary difmap
_audit_creation_method SHELXL-97
_cell_angle_alpha 75.66(2)
_cell_angle_beta 84.20(1)
_cell_angle_gamma 77.09(1)
_cell_formula_units_Z 2
_cell_length_a 15.570(2)
_cell_length_b 21.425(3)
_cell_length_c 22.794(4)
_cell_measurement_reflns_used 29798
_cell_measurement_temperature 100(2)
_cell_measurement_theta_max 26.885
_cell_measurement_theta_min 2.554
_cell_volume 7172(2)
_computing_cell_refinement
;
CrysAlis RED, Oxford Diffraction Ltd.,
Version 1.171.30.5 (release 12-06-2006 CrysAlis171 .NET)
(compiled Mar 23 2006,23:39:28)
;
_computing_data_collection
;
CrysAlis CCD, Oxford Diffraction Ltd.,
Version 1.171.30.5 (release 12-06-2006 CrysAlis171 .NET)
(compiled Mar 23 2006,23:39:28)
;
_computing_data_reduction
;
CrysAlis RED, Oxford Diffraction Ltd.,
Version 1.171.30.5 (release 12-06-2006 CrysAlis171 .NET)
(compiled Mar 23 2006,23:39:28)
;
_computing_molecular_graphics 'X-Seed 2.0 (Barbour, 2001)'
_computing_publication_material 'SHELXL-97 (Sheldrick, 1997)'
_computing_structure_refinement 'SHELXL-97 (Sheldrick, 1997)'
_computing_structure_solution 'SHELXS-97 (Sheldrick, 1990)'
_diffrn_ambient_temperature 100(2)
_diffrn_detector_area_resol_mean 16.0009
_diffrn_measured_fraction_theta_full 0.893
_diffrn_measured_fraction_theta_max 0.893
_diffrn_measurement_device_type 'Oxford Diffraction Xcalibur-S, Sapphire CCD'
_diffrn_measurement_method '\w scans'
_diffrn_radiation_monochromator graphite
_diffrn_radiation_source 'Enhance (Mo) X-ray Source'
_diffrn_radiation_type MoK\a
_diffrn_radiation_wavelength 0.71073
_diffrn_reflns_av_R_equivalents 0.0553
_diffrn_reflns_av_sigmaI/netI 0.1147
_diffrn_reflns_limit_h_max 19
_diffrn_reflns_limit_h_min -19
_diffrn_reflns_limit_k_max 27
_diffrn_reflns_limit_k_min -27
_diffrn_reflns_limit_l_max 28
_diffrn_reflns_limit_l_min -27
_diffrn_reflns_number 114182
_diffrn_reflns_theta_full 26.88
_diffrn_reflns_theta_max 26.88
_diffrn_reflns_theta_min 2.56
_exptl_absorpt_coefficient_mu 1.394
_exptl_absorpt_correction_T_max 0.8181
_exptl_absorpt_correction_T_min 0.5855
_exptl_absorpt_correction_type multi-scan
_exptl_absorpt_process_details
;
CrysAlis RED, Oxford Diffraction Ltd.,
Version 1.171.30.5 (release 12-06-2006 CrysAlis171 .NET)
(compiled Jun 12 2006,17:01:16)
Empirical absorption correction using spherical harmonics,
implemented in SCALE3 ABSPACK scaling algorithm.
;
_exptl_crystal_colour colorless
_exptl_crystal_density_diffrn 1.449
_exptl_crystal_density_meas ?
_exptl_crystal_density_method .
_exptl_crystal_description prism
_exptl_crystal_F_000 3216
_exptl_crystal_size_max 0.43
_exptl_crystal_size_mid 0.30
_exptl_crystal_size_min 0.15
_refine_diff_density_max 4.711
_refine_diff_density_min -3.056
_refine_diff_density_rms 0.211
_refine_ls_extinction_method none
_refine_ls_goodness_of_fit_ref 1.034
_refine_ls_hydrogen_treatment constr
_refine_ls_matrix_type full
_refine_ls_number_parameters 1506
_refine_ls_number_reflns 27624
_refine_ls_number_restraints 0
_refine_ls_restrained_S_all 1.034
_refine_ls_R_factor_all 0.2145
_refine_ls_R_factor_gt 0.1508
_refine_ls_shift/su_max 0.000
_refine_ls_shift/su_mean 0.000
_refine_ls_structure_factor_coef Fsqd
_refine_ls_weighting_details 'calc w=1/[\s^2^(Fo^2^)+(0.1500P)^2^+150.0000P] where P=(Fo^2^+2Fc^2^)/3'
_refine_ls_weighting_scheme calc
_refine_ls_wR_factor_gt 0.3791
_refine_ls_wR_factor_ref 0.4061
_reflns_number_gt 14160
_reflns_number_total 27624
_reflns_threshold_expression >2sigma(I)
_cod_data_source_file b706640f.txt
_cod_data_source_block compound-4
_cod_depositor_comments
;
The following automatic conversions were performed:
'_symmetry_cell_setting' value 'Triclinic' changed to 'triclinic'
according to '/home/saulius/struct/CIF-dictionaries/cif_core.dic'
dictionary named 'cif_core.dic' version 2.4.1 from 2010-06-29.

Automatic conversion script
Id: cif_fix_enum 1527 2010-12-29 10:47:43Z saulius 
;
_cod_database_code 7051760

loop_
_symmetry_equiv_pos_as_xyz
'x, y, z'
'-x, -y, -z'

loop_
_atom_site_label
_atom_site_type_symbol
_atom_site_fract_x
_atom_site_fract_y
_atom_site_fract_z
_atom_site_U_iso_or_equiv
_atom_site_adp_type
_atom_site_occupancy
_atom_site_symmetry_multiplicity
_atom_site_calc_flag
_atom_site_refinement_flags
_atom_site_disorder_assembly
_atom_site_disorder_group
Er1 Er 0.57118(7) -0.03284(5) 0.35305(4) 0.0722(3) Uani 0.90 1 d P . .
O1W O 0.6236(14) 0.0461(11) 0.3755(10) 0.064(6) Uiso 0.50 1 d P A 1
O2W O 0.4897(14) 0.0627(10) 0.3015(10) 0.058(5) Uiso 0.50 1 d P A 1
O3W O 0.4382(13) -0.0736(9) 0.3551(9) 0.052(5) Uiso 0.50 1 d P A 1
O1W' O 0.583(3) 0.0845(19) 0.2984(18) 0.136(12) Uiso 0.50 1 d P A 2
O2W' O 0.438(3) 0.041(2) 0.340(2) 0.168(16) Uiso 0.50 1 d P A 2
Er1' Er 0.5140(7) -0.0750(5) 0.3862(5) 0.092(3) Uiso 0.10 1 d P A 3
O4W O 0.4808(17) -0.0067(13) 0.4369(12) 0.080(7) Uiso 0.50 1 d P A .
O5W O 0.6527(12) -0.0911(9) 0.4374(8) 0.122(5) Uiso 1 1 d . A .
O6W O 0.7174(10) -0.0448(8) 0.3118(7) 0.107(5) Uiso 1 1 d . A .
O7W O 0.5595(12) -0.0357(9) 0.2523(8) 0.120(5) Uiso 1 1 d . A .
O8W O 0.6091(9) -0.1453(7) 0.3489(6) 0.092(4) Uiso 1 1 d . A .
Er2 Er 0.05020(9) -0.06836(7) 0.21243(7) 0.0967(6) Uani 0.75 1 d P . .
O9W O 0.1756(18) -0.1143(13) 0.2473(12) 0.088(8) Uiso 0.50 1 d P B 1
O9W' O 0.124(3) -0.181(2) 0.290(2) 0.157(15) Uiso 0.50 1 d P B 2
O10W O 0.0948(13) 0.0197(10) 0.2362(9) 0.140(6) Uiso 1 1 d . B .
O11W O -0.0782(9) 0.0143(7) 0.2187(6) 0.092(4) Uiso 1 1 d . B .
O12W O 0.0089(9) -0.0820(7) 0.3165(6) 0.090(4) Uiso 1 1 d . B .
O13W O -0.031(2) -0.0298(15) 0.1159(14) 0.145(10) Uiso 0.67 1 d P B .
O14W O -0.0579(7) -0.1309(5) 0.2318(5) 0.064(3) Uiso 1 1 d . B .
O15W O 0.1017(9) -0.1475(7) 0.1539(6) 0.091(4) Uiso 1 1 d . B .
O16W O 0.089(2) -0.0152(16) 0.1301(15) 0.174(12) Uiso 0.75 1 d P B .
Er3 Er 0.4889(2) 0.03667(18) 0.02253(14) 0.0682(9) Uani 0.25 1 d P . 2
P1 P 0.52692(19) 0.52497(15) 0.32082(14) 0.0305(7) Uani 1 1 d . . .
C1 C 0.4402(8) 0.5877(6) 0.2790(5) 0.033(3) Uani 1 1 d . . .
H1A H 0.4097 0.6171 0.3053 0.040 Uiso 1 1 calc R . .
H1B H 0.4672 0.6147 0.2433 0.040 Uiso 1 1 calc R . .
P2 P 0.09684(19) 0.53803(16) 0.15220(13) 0.0301(7) Uani 1 1 d . . .
C2 C 0.1805(8) 0.4753(6) 0.1951(6) 0.036(3) Uani 1 1 d . . .
H2A H 0.1515 0.4496 0.2307 0.043 Uiso 1 1 calc R . .
H2B H 0.2098 0.4447 0.1695 0.043 Uiso 1 1 calc R . .
C11 C 0.6108(8) 0.5661(6) 0.3322(5) 0.033(3) Uani 1 1 d . . .
C12 C 0.5944(9) 0.6319(7) 0.3244(6) 0.046(3) Uani 1 1 d . . .
H12 H 0.5399 0.6578 0.3092 0.055 Uiso 1 1 calc R . .
C13 C 0.6587(9) 0.6629(7) 0.3388(6) 0.044(3) Uani 1 1 d . . .
H13 H 0.6473 0.7093 0.3334 0.053 Uiso 1 1 calc R . .
C14 C 0.7376(8) 0.6248(7) 0.3606(6) 0.044(3) Uani 1 1 d . . .
H14 H 0.7812 0.6450 0.3701 0.053 Uiso 1 1 calc R . .
C15 C 0.7531(9) 0.5583(8) 0.3686(6) 0.047(3) Uani 1 1 d . . .
H15 H 0.8070 0.5321 0.3846 0.056 Uiso 1 1 calc R . .
C16 C 0.6907(8) 0.5284(7) 0.3536(6) 0.041(3) Uani 1 1 d . . .
H16 H 0.7027 0.4821 0.3580 0.049 Uiso 1 1 calc R . .
C21 C 0.4844(8) 0.4848(6) 0.3941(5) 0.032(3) Uani 1 1 d . . .
C22 C 0.4183(8) 0.5229(7) 0.4234(6) 0.041(3) Uani 1 1 d . . .
H22 H 0.3960 0.5679 0.4054 0.049 Uiso 1 1 calc R . .
C23 C 0.3853(9) 0.4923(9) 0.4809(6) 0.052(4) Uani 1 1 d . . .
H23 H 0.3391 0.5167 0.5017 0.062 Uiso 1 1 calc R . .
C24 C 0.4196(10) 0.4283(9) 0.5064(6) 0.055(4) Uani 1 1 d . . .
H24 H 0.3964 0.4080 0.5448 0.066 Uiso 1 1 calc R . .
C25 C 0.4887(10) 0.3920(8) 0.4769(6) 0.053(4) Uani 1 1 d . . .
H25 H 0.5138 0.3476 0.4954 0.063 Uiso 1 1 calc R . .
C26 C 0.5191(9) 0.4215(7) 0.4212(6) 0.044(3) Uani 1 1 d . . .
H26 H 0.5659 0.3971 0.4008 0.053 Uiso 1 1 calc R . .
C31 C 0.5721(8) 0.4655(6) 0.2763(6) 0.036(3) Uani 1 1 d . . .
C32 C 0.5348(9) 0.4111(6) 0.2805(6) 0.042(3) Uani 1 1 d . . .
H32 H 0.4871 0.4034 0.3089 0.050 Uiso 1 1 calc R . .
C33 C 0.5678(10) 0.3684(8) 0.2431(7) 0.056(4) Uani 1 1 d . . .
H33 H 0.5455 0.3295 0.2481 0.067 Uiso 1 1 calc R . .
C34 C 0.6322(11) 0.3815(9) 0.1990(9) 0.074(5) Uani 1 1 d . . .
H34 H 0.6528 0.3530 0.1723 0.089 Uiso 1 1 calc R . .
C35 C 0.6669(11) 0.4368(10) 0.1938(8) 0.077(6) Uani 1 1 d . . .
H35 H 0.7115 0.4464 0.1633 0.092 Uiso 1 1 calc R . .
C36 C 0.6373(9) 0.4777(8) 0.2324(7) 0.051(4) Uani 1 1 d . . .
H36 H 0.6623 0.5152 0.2287 0.061 Uiso 1 1 calc R . .
C41 C 0.0148(7) 0.4955(6) 0.1386(5) 0.031(3) Uani 1 1 d . . .
C42 C -0.0143(8) 0.4493(7) 0.1882(6) 0.045(3) Uani 1 1 d . . .
H42 H 0.0059 0.4432 0.2275 0.054 Uiso 1 1 calc R . .
C43 C -0.0718(9) 0.4137(8) 0.1786(6) 0.049(4) Uani 1 1 d . . .
H43 H -0.0905 0.3817 0.2113 0.059 Uiso 1 1 calc R . .
C44 C -0.1036(8) 0.4241(7) 0.1204(6) 0.042(3) Uani 1 1 d . . .
H44 H -0.1421 0.3983 0.1133 0.051 Uiso 1 1 calc R . .
C45 C -0.0778(8) 0.4727(7) 0.0736(5) 0.041(3) Uani 1 1 d . . .
H45 H -0.1016 0.4817 0.0349 0.049 Uiso 1 1 calc R . .
C46 C -0.0189(8) 0.5078(6) 0.0824(5) 0.036(3) Uani 1 1 d . . .
H46 H -0.0012 0.5404 0.0498 0.043 Uiso 1 1 calc R . .
C51 C 0.0497(8) 0.5992(6) 0.1950(5) 0.038(3) Uani 1 1 d . . .
C52 C -0.0325(10) 0.5987(8) 0.2259(6) 0.057(4) Uani 1 1 d . . .
H52 H -0.0668 0.5682 0.2230 0.068 Uiso 1 1 calc R . .
C53 C -0.0613(13) 0.6431(10) 0.2600(7) 0.072(5) Uani 1 1 d . . .
H53 H -0.1170 0.6439 0.2814 0.086 Uiso 1 1 calc R . .
C54 C -0.0131(18) 0.6861(10) 0.2643(8) 0.090(7) Uani 1 1 d . . .
H54 H -0.0373 0.7181 0.2871 0.108 Uiso 1 1 calc R . .
C55 C 0.0674(13) 0.6859(8) 0.2381(8) 0.063(4) Uani 1 1 d . . .
H55 H 0.1017 0.7148 0.2446 0.076 Uiso 1 1 calc R . .
C56 C 0.0995(10) 0.6433(7) 0.2016(6) 0.052(4) Uani 1 1 d . . .
H56 H 0.1555 0.6438 0.1808 0.062 Uiso 1 1 calc R . .
C61 C 0.1426(7) 0.5787(6) 0.0811(5) 0.032(3) Uani 1 1 d . . .
C62 C 0.2125(8) 0.5452(6) 0.0513(5) 0.032(3) Uani 1 1 d . . .
H62 H 0.2364 0.5002 0.0683 0.038 Uiso 1 1 calc R . .
C63 C 0.2483(8) 0.5766(6) -0.0032(5) 0.033(3) Uani 1 1 d . . .
H63 H 0.2972 0.5535 -0.0231 0.040 Uiso 1 1 calc R . .
C64 C 0.2126(8) 0.6413(7) -0.0283(6) 0.041(3) Uani 1 1 d . . .
H64 H 0.2367 0.6631 -0.0657 0.050 Uiso 1 1 calc R . .
C65 C 0.1409(10) 0.6750(7) 0.0011(7) 0.052(4) Uani 1 1 d . . .
H65 H 0.1149 0.7193 -0.0167 0.063 Uiso 1 1 calc R . .
C66 C 0.1084(8) 0.6439(6) 0.0558(5) 0.039(3) Uani 1 1 d . . .
H66 H 0.0614 0.6676 0.0767 0.047 Uiso 1 1 calc R . .
C71 C 0.3734(7) 0.5568(6) 0.2581(5) 0.029(2) Uani 1 1 d . . .
C72 C 0.2970(7) 0.5472(5) 0.2929(5) 0.029(3) Uani 1 1 d . . .
H72 H 0.2868 0.5589 0.3309 0.035 Uiso 1 1 calc R . .
C73 C 0.2357(7) 0.5208(6) 0.2727(5) 0.034(3) Uani 1 1 d . . .
H73 H 0.1833 0.5149 0.2966 0.041 Uiso 1 1 calc R . .
C74 C 0.2506(7) 0.5026(6) 0.2171(5) 0.030(3) Uani 1 1 d . . .
C75 C 0.3275(7) 0.5117(5) 0.1828(5) 0.029(2) Uani 1 1 d . . .
H75 H 0.3381 0.4996 0.1449 0.034 Uiso 1 1 calc R . .
C76 C 0.3890(7) 0.5382(6) 0.2033(5) 0.029(2) Uani 1 1 d . . .
H76 H 0.4419 0.5437 0.1798 0.035 Uiso 1 1 calc R . .
O1A O 0.1060(6) 0.4034(4) 0.3369(4) 0.040(2) Uani 1 1 d . . .
C11A C 0.1769(7) 0.3526(6) 0.3490(5) 0.033(3) Uani 1 1 d . . .
C12A C 0.1892(8) 0.2988(6) 0.3221(5) 0.036(3) Uani 1 1 d . . .
C13A C 0.2667(8) 0.2509(7) 0.3333(6) 0.047(3) Uani 1 1 d . . .
H13A H 0.2764 0.2132 0.3168 0.056 Uiso 1 1 calc R . .
C14A C 0.3302(9) 0.2585(9) 0.3689(7) 0.063(5) Uani 1 1 d . . .
C15A C 0.3135(8) 0.3107(7) 0.3986(6) 0.046(3) Uani 1 1 d . . .
H15A H 0.3552 0.3131 0.4251 0.055 Uiso 1 1 calc R . .
C16A C 0.2383(8) 0.3575(6) 0.3896(5) 0.037(3) Uani 1 1 d . . .
S1A S 0.4304(3) 0.1999(4) 0.3799(4) 0.109(3) Uani 1 1 d . . .
O11A O 0.4621(9) 0.1861(9) 0.3270(9) 0.119(6) Uani 1 1 d . . .
O12A O 0.4817(10) 0.2199(12) 0.4136(12) 0.188(12) Uani 1 1 d . . .
O13A O 0.4019(16) 0.1312(12) 0.4213(12) 0.175(10) Uani 1 1 d . . .
C1A C 0.1225(8) 0.2938(7) 0.2798(6) 0.042(3) Uani 1 1 d . . .
H1AA H 0.1531 0.2646 0.2533 0.050 Uiso 1 1 calc R . .
H1AB H 0.1024 0.3380 0.2535 0.050 Uiso 1 1 calc R . .
O2A O -0.0330(6) 0.3748(4) 0.3204(4) 0.0373(19) Uani 1 1 d . . .
C21A C -0.0352(8) 0.3129(7) 0.3263(5) 0.035(3) Uani 1 1 d . . .
C22A C -0.1142(8) 0.2903(7) 0.3468(6) 0.043(3) Uani 1 1 d . . .
C23A C -0.1175(10) 0.2260(7) 0.3528(6) 0.050(4) Uani 1 1 d . . .
H23A H -0.1702 0.2108 0.3676 0.060 Uiso 1 1 calc R . .
C24A C -0.0425(10) 0.1824(7) 0.3371(7) 0.050(4) Uani 1 1 d . . .
C25A C 0.0375(9) 0.2032(6) 0.3162(6) 0.040(3) Uani 1 1 d . . .
H25A H 0.0882 0.1729 0.3063 0.049 Uiso 1 1 calc R . .
C26A C 0.0401(8) 0.2677(7) 0.3106(5) 0.036(3) Uani 1 1 d . . .
S2A S -0.0503(3) 0.1004(2) 0.3413(2) 0.0733(13) Uani 1 1 d . . .
O21A O -0.1049(12) 0.0787(7) 0.3966(8) 0.114(6) Uani 1 1 d . . .
O22A O -0.0970(10) 0.1019(6) 0.2899(7) 0.092(4) Uani 1 1 d . . .
O23A O 0.0362(9) 0.0609(5) 0.3421(6) 0.076(3) Uani 1 1 d . . .
C2A C -0.1957(8) 0.3378(8) 0.3616(7) 0.053(4) Uani 1 1 d . . .
H2AA H -0.2484 0.3230 0.3535 0.064 Uiso 1 1 calc R . .
H2AB H -0.1957 0.3817 0.3345 0.064 Uiso 1 1 calc R . .
O3A O -0.1032(6) 0.4189(4) 0.4078(4) 0.040(2) Uani 1 1 d . . .
C31A C -0.1548(8) 0.3818(6) 0.4482(6) 0.038(3) Uani 1 1 d . . .
C32A C -0.1568(9) 0.3840(6) 0.5081(6) 0.042(3) Uani 1 1 d . . .
C33A C -0.2119(8) 0.3489(7) 0.5496(6) 0.047(3) Uani 1 1 d . . .
H33A H -0.2143 0.3498 0.5912 0.056 Uiso 1 1 calc R . .
C34A C -0.2627(8) 0.3134(6) 0.5305(6) 0.042(3) Uani 1 1 d . . .
C35A C -0.2573(8) 0.3099(7) 0.4700(7) 0.045(3) Uani 1 1 d . . .
H35A H -0.2910 0.2840 0.4575 0.054 Uiso 1 1 calc R . .
C36A C -0.2029(8) 0.3439(7) 0.4275(6) 0.040(3) Uani 1 1 d . . .
S3A S -0.3289(3) 0.2684(2) 0.58514(19) 0.0585(10) Uani 1 1 d . . .
O31A O -0.3858(9) 0.2458(7) 0.5520(6) 0.093(4) Uani 1 1 d . . .
O32A O -0.2706(8) 0.2144(6) 0.6205(6) 0.079(4) Uani 1 1 d . . .
O33A O -0.3774(11) 0.3124(7) 0.6212(7) 0.108(6) Uani 1 1 d . . .
C3A C -0.0977(9) 0.4209(7) 0.5287(6) 0.042(3) Uani 1 1 d . . .
H3AA H -0.1057 0.4662 0.5028 0.050 Uiso 1 1 calc R . .
H3AB H -0.1156 0.4242 0.5709 0.050 Uiso 1 1 calc R . .
O4A O 0.0280(6) 0.4694(4) 0.4386(4) 0.043(2) Uani 1 1 d . . .
C41A C 0.0564(9) 0.4149(6) 0.4804(5) 0.037(3) Uani 1 1 d . . .
C42A C 0.1470(9) 0.3823(7) 0.4797(6) 0.045(3) Uani 1 1 d . . .
C43A C 0.1761(9) 0.3248(6) 0.5216(5) 0.037(3) Uani 1 1 d . . .
H43A H 0.2367 0.3038 0.5211 0.045 Uiso 1 1 calc R . .
C44A C 0.1182(9) 0.2979(6) 0.5638(5) 0.037(3) Uani 1 1 d . . .
C45A C 0.0291(9) 0.3299(7) 0.5657(6) 0.045(3) Uani 1 1 d . . .
H45A H -0.0106 0.3108 0.5955 0.054 Uiso 1 1 calc R . .
C46A C -0.0017(9) 0.3880(7) 0.5256(6) 0.041(3) Uani 1 1 d . . .
S4A S 0.1574(3) 0.21950(18) 0.61207(16) 0.0486(9) Uani 1 1 d . . .
O41A O 0.0829(7) 0.1995(5) 0.6510(5) 0.062(3) Uani 1 1 d . . .
O42A O 0.1921(8) 0.1759(5) 0.5717(5) 0.067(3) Uani 1 1 d . . .
O43A O 0.2255(7) 0.2263(5) 0.6481(5) 0.063(3) Uani 1 1 d . . .
C4A C 0.2115(8) 0.4095(7) 0.4262(6) 0.042(3) Uani 1 1 d . . .
H4AA H 0.1812 0.4516 0.4006 0.050 Uiso 1 1 calc R . .
H4AB H 0.2639 0.4170 0.4424 0.050 Uiso 1 1 calc R . .
O1B O 0.3809(6) 0.4167(4) 0.0618(4) 0.042(2) Uani 1 1 d . . .
C11B C 0.4506(9) 0.3651(7) 0.0721(6) 0.042(3) Uani 1 1 d . . .
C12B C 0.5195(9) 0.3578(6) 0.0285(6) 0.040(3) Uani 1 1 d . . .
C13B C 0.5905(9) 0.3060(7) 0.0418(7) 0.047(3) Uani 1 1 d . . .
H13B H 0.6372 0.3004 0.0122 0.057 Uiso 1 1 calc R . .
C14B C 0.5946(10) 0.2622(6) 0.0975(7) 0.049(3) Uani 1 1 d . . .
C15B C 0.5268(9) 0.2676(8) 0.1410(7) 0.053(4) Uani 1 1 d . . .
H15B H 0.5295 0.2364 0.1789 0.064 Uiso 1 1 calc R . .
C16B C 0.4545(9) 0.3193(6) 0.1288(6) 0.043(3) Uani 1 1 d . . .
S1B S 0.6896(3) 0.1987(2) 0.1173(3) 0.0810(14) Uani 1 1 d . . .
O11B O 0.7347(12) 0.1920(9) 0.0618(10) 0.137(7) Uani 1 1 d . . .
O12B O 0.7429(12) 0.2206(10) 0.1522(10) 0.156(8) Uani 1 1 d . . .
O13B O 0.6592(11) 0.1440(7) 0.1507(13) 0.184(12) Uani 1 1 d . . .
C1B C 0.5122(10) 0.4033(8) -0.0346(6) 0.051(4) Uani 1 1 d . . .
H1BA H 0.4769 0.4471 -0.0318 0.062 Uiso 1 1 calc R . .
H1BB H 0.5718 0.4089 -0.0515 0.062 Uiso 1 1 calc R . .
O2B O 0.3270(7) 0.4400(7) -0.0565(6) 0.079(4) Uani 1 1 d . . .
C21B C 0.3751(10) 0.3947(8) -0.0850(6) 0.051(4) Uani 1 1 d . . .
C22B C 0.3352(9) 0.3672(7) -0.1211(5) 0.042(3) Uani 1 1 d . . .
C23B C 0.3886(10) 0.3197(8) -0.1477(7) 0.054(4) Uani 1 1 d . . .
H23B H 0.3623 0.3000 -0.1723 0.064 Uiso 1 1 calc R . .
C24B C 0.4768(10) 0.3001(8) -0.1401(6) 0.053(4) Uani 1 1 d . . .
C25B C 0.5171(9) 0.3297(7) -0.1048(6) 0.047(3) Uani 1 1 d . . .
H25B H 0.5791 0.3171 -0.1005 0.056 Uiso 1 1 calc R . .
C26B C 0.4692(9) 0.3759(7) -0.0769(6) 0.046(3) Uani 1 1 d . . .
S2B S 0.5411(3) 0.2361(3) -0.1706(2) 0.0724(12) Uani 1 1 d . . .
O21B O 0.6270(11) 0.2405(10) -0.1662(9) 0.138(7) Uani 1 1 d . . .
O22B O 0.5198(14) 0.1750(7) -0.1349(8) 0.127(6) Uani 1 1 d . . .
O23B O 0.5186(10) 0.2497(7) -0.2333(6) 0.097(4) Uani 1 1 d . . .
C2B C 0.2371(10) 0.3863(7) -0.1296(6) 0.049(3) Uani 1 1 d . . .
H2BA H 0.2262 0.3856 -0.1715 0.059 Uiso 1 1 calc R . .
H2BB H 0.2154 0.4319 -0.1249 0.059 Uiso 1 1 calc R . .
O3B O 0.1938(6) 0.3935(4) -0.0064(4) 0.040(2) Uani 1 1 d . . .
C31B C 0.1674(8) 0.3469(6) -0.0258(6) 0.040(3) Uani 1 1 d . . .
C32B C 0.1198(8) 0.3032(6) 0.0146(5) 0.035(3) Uani 1 1 d . . .
C33B C 0.0947(8) 0.2536(6) -0.0052(6) 0.039(3) Uani 1 1 d . . .
H33B H 0.0637 0.2239 0.0219 0.046 Uiso 1 1 calc R . .
C34B C 0.1151(8) 0.2477(7) -0.0644(6) 0.042(3) Uani 1 1 d . . .
C35B C 0.1589(9) 0.2926(7) -0.1050(6) 0.044(3) Uani 1 1 d . . .
H35B H 0.1707 0.2894 -0.1459 0.053 Uiso 1 1 calc R . .
C36B C 0.1848(8) 0.3416(7) -0.0856(5) 0.041(3) Uani 1 1 d . . .
S3B S 0.0826(3) 0.1843(2) -0.08714(19) 0.0597(10) Uani 1 1 d . . .
O31B O 0.1147(9) 0.1847(7) -0.1494(6) 0.083(4) Uani 1 1 d . . .
O32B O 0.1203(11) 0.1245(6) -0.0479(7) 0.103(5) Uani 1 1 d . . .
O33B O -0.0136(8) 0.1965(8) -0.0825(7) 0.095(5) Uani 1 1 d . . .
C3B C 0.1001(8) 0.3084(6) 0.0805(5) 0.035(3) Uani 1 1 d . . .
H3BA H 0.0823 0.3554 0.0815 0.042 Uiso 1 1 calc R . .
H3BB H 0.0498 0.2872 0.0974 0.042 Uiso 1 1 calc R . .
O4B O 0.2239(7) 0.3790(5) 0.1028(4) 0.055(3) Uani 1 1 d . . .
C41B C 0.2381(8) 0.3142(6) 0.1280(5) 0.035(3) Uani 1 1 d . . .
C42B C 0.3104(8) 0.2832(6) 0.1652(5) 0.037(3) Uani 1 1 d . . .
C43B C 0.3234(8) 0.2195(7) 0.1889(5) 0.039(3) Uani 1 1 d . . .
H43B H 0.3730 0.1989 0.2129 0.047 Uiso 1 1 calc R . .
C44B C 0.2655(9) 0.1806(7) 0.1798(6) 0.042(3) Uani 1 1 d . . .
C45B C 0.1941(8) 0.2095(7) 0.1457(6) 0.040(3) Uani 1 1 d . . .
H45B H 0.1552 0.1835 0.1396 0.048 Uiso 1 1 calc R . .
C46B C 0.1776(8) 0.2767(6) 0.1198(6) 0.038(3) Uani 1 1 d . . .
S4B S 0.2823(3) 0.0967(2) 0.2153(2) 0.0615(11) Uani 1 1 d . . .
O41B O 0.2370(9) 0.0668(6) 0.1825(6) 0.081(4) Uani 1 1 d . . .
O42B O 0.3733(9) 0.0711(6) 0.2143(7) 0.094(4) Uani 1 1 d . . .
O43B O 0.2457(14) 0.0930(8) 0.2790(7) 0.124(6) Uani 1 1 d . . .
C4B C 0.3767(9) 0.3221(7) 0.1749(5) 0.040(3) Uani 1 1 d . . .
H4BA H 0.3466 0.3686 0.1719 0.048 Uiso 1 1 calc R . .
H4BB H 0.3988 0.3040 0.2163 0.048 Uiso 1 1 calc R . .
O17W O 0.5759(14) -0.0189(11) -0.0008(10) 0.108(6) Uiso 0.75 1 d P . .
O18W O 0.336(4) 0.124(3) 0.014(3) 0.19(2) Uiso 0.50 1 d P . .
O19W O 0.418(3) -0.018(2) 0.109(2) 0.177(18) Uiso 0.50 1 d P . .
O20W O 0.7095(6) 0.0185(4) 0.5310(4) 0.040(2) Uiso 1 1 d . . .
O21W O 0.2495(9) 0.2253(7) -0.2329(6) 0.084(4) Uiso 1 1 d . . .
O22W O 0.7569(8) 0.0142(6) 0.1919(6) 0.081(3) Uiso 1 1 d . . .
O23W O 0.6618(9) 0.2157(7) 0.3766(6) 0.086(4) Uiso 1 1 d . . .
O24W O 0.8533(10) -0.0412(7) 0.3770(7) 0.098(4) Uiso 1 1 d . . .
O25W O -0.2822(11) 0.1435(8) 0.2842(7) 0.108(5) Uiso 1 1 d . . .
O26W O 0.6110(11) -0.1297(8) 0.1911(7) 0.108(5) Uiso 1 1 d . . .
O27W O 0.1365(12) 0.1948(9) 0.4583(8) 0.126(6) Uiso 1 1 d . . .
O28W O 0.5521(12) -0.2271(9) 0.4557(9) 0.128(6) Uiso 1 1 d . . .
O29W O 0.7215(12) -0.0543(9) 0.1129(8) 0.127(6) Uiso 1 1 d . . .
O31W O 0.7523(14) 0.2530(11) -0.2635(10) 0.151(7) Uiso 1 1 d . . .
O32W O 0.7173(15) 0.1460(12) 0.4848(11) 0.164(8) Uiso 1 1 d . . .
O33W O -0.0942(17) 0.1237(13) 0.0339(12) 0.187(9) Uiso 1 1 d . . .
O34W O 0.1194(18) -0.0139(14) 0.0155(13) 0.143(9) Uiso 0.75 1 d P . .
O35W O -0.0367(18) 0.2091(13) 0.4922(12) 0.140(9) Uiso 0.75 1 d P . .
O36W O 0.522(2) 0.0646(15) 0.1460(14) 0.156(10) Uiso 0.75 1 d P . .
O37W O 0.215(2) 0.0860(15) 0.0571(14) 0.143(10) Uiso 0.67 1 d P . .
O38W O -0.1212(17) 0.1082(12) 0.4987(12) 0.115(8) Uiso 0.67 1 d P . .
O39W O 0.3910(18) 0.2294(14) 0.0245(13) 0.146(9) Uiso 0.75 1 d P . .
O40W O -0.0689(17) 0.2060(13) 0.1703(12) 0.136(8) Uiso 0.75 1 d P . .
O41W O 0.0182(18) 0.1237(13) 0.1049(12) 0.138(9) Uiso 0.75 1 d P . .
O42W O 0.739(3) 0.157(2) -0.0787(19) 0.141(13) Uiso 0.50 1 d P . .
O43W O 0.3881(19) -0.1492(14) 0.2862(13) 0.131(9) Uiso 0.67 1 d P . .
O44W O 0.157(2) -0.0955(18) 0.3970(17) 0.126(11) Uiso 0.50 1 d P . .
O45W O 0.254(2) -0.0086(16) 0.3704(15) 0.150(11) Uiso 0.67 1 d P . .
O46W O -0.102(3) 0.158(2) 0.5948(18) 0.084(11) Uiso 0.33 1 d P . .
O47W O -0.105(5) 0.019(4) 0.558(4) 0.19(3) Uiso 0.33 1 d P . .

loop_
_atom_site_aniso_label
_atom_site_aniso_U_11
_atom_site_aniso_U_22
_atom_site_aniso_U_33
_atom_site_aniso_U_23
_atom_site_aniso_U_13
_atom_site_aniso_U_12
Er1 0.0740(6) 0.0771(7) 0.0639(6) -0.0119(5) -0.0121(5) -0.0136(5)
Er2 0.1059(9) 0.1178(10) 0.1193(11) -0.0926(9) 0.0620(8) -0.0894(9)
Er3 0.068(2) 0.088(2) 0.0516(17) -0.0059(16) -0.0079(14) -0.0321(18)
P1 0.0288(16) 0.0367(17) 0.0296(16) -0.0091(13) 0.0003(12) -0.0134(13)
C1 0.035(7) 0.035(7) 0.030(6) -0.005(5) -0.005(5) -0.007(5)
P2 0.0285(16) 0.0407(18) 0.0216(15) -0.0058(13) -0.0029(12) -0.0088(13)
C2 0.031(6) 0.046(7) 0.037(7) -0.014(6) 0.002(5) -0.018(6)
C11 0.036(7) 0.041(7) 0.027(6) -0.012(5) 0.001(5) -0.017(6)
C12 0.047(8) 0.047(8) 0.055(9) -0.023(7) -0.008(6) -0.020(6)
C13 0.055(9) 0.046(8) 0.044(8) -0.018(6) 0.003(6) -0.031(7)
C14 0.034(7) 0.061(9) 0.048(8) -0.025(7) 0.004(6) -0.022(7)
C15 0.030(7) 0.066(10) 0.047(8) -0.013(7) 0.004(6) -0.018(7)
C16 0.034(7) 0.046(8) 0.049(8) -0.016(6) -0.008(6) -0.010(6)
C21 0.040(7) 0.044(7) 0.021(6) -0.011(5) 0.000(5) -0.022(6)
C22 0.031(7) 0.064(9) 0.039(7) -0.023(6) -0.012(5) -0.014(6)
C23 0.038(8) 0.094(13) 0.033(7) -0.017(8) -0.007(6) -0.028(8)
C24 0.060(10) 0.085(12) 0.030(7) -0.007(8) -0.001(7) -0.045(9)
C25 0.064(10) 0.063(9) 0.041(8) -0.007(7) -0.026(7) -0.028(8)
C26 0.056(8) 0.052(9) 0.029(7) -0.007(6) -0.004(6) -0.025(7)
C31 0.031(6) 0.042(7) 0.038(7) -0.010(6) 0.004(5) -0.012(6)
C32 0.045(8) 0.043(8) 0.043(8) -0.013(6) -0.004(6) -0.017(6)
C33 0.066(10) 0.056(9) 0.050(9) -0.019(7) -0.007(7) -0.012(8)
C34 0.055(10) 0.084(13) 0.107(15) -0.065(11) 0.026(10) -0.029(9)
C35 0.064(11) 0.113(15) 0.078(12) -0.059(11) 0.035(9) -0.045(11)
C36 0.041(8) 0.069(10) 0.058(9) -0.035(8) 0.004(7) -0.020(7)
C41 0.021(6) 0.041(7) 0.030(6) -0.006(5) -0.007(5) -0.004(5)
C42 0.036(7) 0.078(10) 0.025(6) -0.003(6) -0.003(5) -0.027(7)
C43 0.038(7) 0.080(11) 0.038(8) -0.010(7) 0.006(6) -0.036(7)
C44 0.030(7) 0.052(8) 0.046(8) -0.008(6) -0.003(6) -0.014(6)
C45 0.034(7) 0.065(9) 0.020(6) -0.006(6) -0.009(5) -0.004(6)
C46 0.031(6) 0.050(8) 0.023(6) -0.009(5) -0.001(5) -0.002(6)
C51 0.039(7) 0.045(8) 0.026(6) -0.007(5) -0.005(5) -0.002(6)
C52 0.044(8) 0.077(11) 0.044(8) -0.020(8) 0.011(7) -0.003(8)
C53 0.078(12) 0.085(13) 0.041(9) -0.020(9) 0.019(8) 0.002(11)
C54 0.14(2) 0.069(13) 0.043(10) -0.017(9) -0.009(12) 0.023(14)
C55 0.085(13) 0.048(9) 0.059(10) -0.026(8) -0.014(9) 0.004(8)
C56 0.059(9) 0.044(8) 0.044(8) -0.002(6) -0.018(7) 0.005(7)
C61 0.028(6) 0.042(7) 0.027(6) -0.009(5) -0.003(5) -0.009(5)
C62 0.034(6) 0.040(7) 0.024(6) -0.005(5) -0.004(5) -0.013(5)
C63 0.031(6) 0.046(8) 0.026(6) -0.009(5) 0.004(5) -0.019(6)
C64 0.042(7) 0.057(9) 0.030(7) -0.012(6) 0.003(6) -0.022(7)
C65 0.054(9) 0.044(8) 0.055(9) -0.003(7) -0.002(7) -0.012(7)
C66 0.036(7) 0.036(7) 0.032(7) 0.007(5) -0.005(5) 0.002(6)
C71 0.028(6) 0.034(6) 0.025(6) -0.003(5) -0.003(5) -0.009(5)
C72 0.032(6) 0.027(6) 0.018(5) 0.006(4) -0.015(5) 0.007(5)
C73 0.020(6) 0.048(7) 0.030(6) -0.002(5) 0.000(5) -0.009(5)
C74 0.027(6) 0.034(6) 0.031(6) -0.007(5) -0.008(5) -0.006(5)
C75 0.030(6) 0.030(6) 0.024(6) -0.004(5) -0.002(5) -0.006(5)
C76 0.027(6) 0.042(7) 0.020(6) -0.006(5) -0.006(4) -0.007(5)
O1A 0.049(5) 0.043(5) 0.029(4) -0.004(4) -0.001(4) -0.018(4)
C11A 0.028(6) 0.051(8) 0.027(6) -0.016(5) 0.006(5) -0.016(6)
C12A 0.036(7) 0.046(7) 0.030(6) -0.013(5) 0.004(5) -0.018(6)
C13A 0.033(7) 0.063(9) 0.052(8) -0.032(7) 0.002(6) -0.006(7)
C14A 0.036(8) 0.104(13) 0.063(10) -0.050(10) -0.008(7) -0.003(8)
C15A 0.030(7) 0.069(10) 0.049(8) -0.026(7) -0.002(6) -0.017(7)
C16A 0.043(7) 0.048(8) 0.028(6) -0.017(6) 0.006(5) -0.022(6)
S1A 0.047(3) 0.149(6) 0.162(6) -0.124(5) -0.040(3) 0.029(3)
O11A 0.058(8) 0.146(14) 0.174(16) -0.107(13) -0.025(9) 0.025(9)
O12A 0.064(9) 0.26(2) 0.30(3) -0.23(2) -0.069(13) 0.058(12)
O13A 0.165(19) 0.153(19) 0.20(2) -0.102(18) -0.067(17) 0.068(16)
C1A 0.038(7) 0.045(8) 0.047(8) -0.024(6) -0.004(6) -0.002(6)
O2A 0.048(5) 0.031(5) 0.032(5) -0.008(4) -0.003(4) -0.007(4)
C21A 0.033(7) 0.062(9) 0.015(6) -0.014(5) -0.006(5) -0.011(6)
C22A 0.037(7) 0.070(9) 0.035(7) -0.033(7) -0.005(5) -0.017(7)
C23A 0.062(9) 0.055(9) 0.050(8) -0.026(7) 0.009(7) -0.037(8)
C24A 0.061(9) 0.040(8) 0.056(9) -0.026(7) 0.001(7) -0.011(7)
C25A 0.044(7) 0.042(8) 0.044(8) -0.026(6) -0.001(6) -0.011(6)
C26A 0.035(7) 0.058(8) 0.024(6) -0.013(6) -0.007(5) -0.020(6)
S2A 0.089(3) 0.054(3) 0.092(3) -0.032(2) 0.006(3) -0.032(2)
O21A 0.162(15) 0.073(9) 0.119(12) -0.035(8) 0.046(11) -0.057(10)
O22A 0.118(11) 0.081(9) 0.102(10) -0.050(8) -0.024(9) -0.030(8)
O23A 0.103(10) 0.047(6) 0.084(9) -0.019(6) -0.007(7) -0.024(7)
C2A 0.024(7) 0.080(11) 0.064(10) -0.026(8) -0.005(6) -0.016(7)
O3A 0.044(5) 0.042(5) 0.037(5) -0.010(4) 0.002(4) -0.014(4)
C31A 0.034(7) 0.041(7) 0.039(7) -0.013(6) 0.005(5) -0.005(6)
C32A 0.043(7) 0.039(7) 0.049(8) -0.021(6) 0.012(6) -0.011(6)
C33A 0.037(7) 0.066(9) 0.041(8) -0.027(7) 0.002(6) -0.004(7)
C34A 0.038(7) 0.040(7) 0.045(8) -0.012(6) 0.001(6) -0.004(6)
C35A 0.029(7) 0.049(8) 0.063(9) -0.026(7) 0.000(6) -0.009(6)
C36A 0.028(6) 0.053(8) 0.039(7) -0.018(6) -0.002(5) -0.004(6)
S3A 0.053(2) 0.062(2) 0.062(2) -0.017(2) 0.0156(19) -0.020(2)
O31A 0.093(9) 0.114(11) 0.086(9) -0.012(8) 0.012(7) -0.066(9)
O32A 0.067(8) 0.080(8) 0.075(8) 0.016(7) 0.001(6) -0.023(7)
O33A 0.139(12) 0.083(9) 0.114(11) -0.048(8) 0.088(10) -0.058(9)
C3A 0.050(8) 0.052(8) 0.029(7) -0.020(6) 0.005(6) -0.015(6)
O4A 0.054(6) 0.034(5) 0.045(5) -0.016(4) -0.001(4) -0.010(4)
C41A 0.051(8) 0.038(7) 0.030(7) -0.020(6) -0.001(6) -0.016(6)
C42A 0.042(8) 0.068(10) 0.043(8) -0.037(7) -0.004(6) -0.022(7)
C43A 0.054(8) 0.032(7) 0.026(6) -0.007(5) -0.009(6) -0.006(6)
C44A 0.049(8) 0.047(8) 0.023(6) -0.018(5) -0.001(5) -0.016(6)
C45A 0.058(9) 0.066(9) 0.026(7) -0.023(7) 0.001(6) -0.029(7)
C46A 0.049(8) 0.045(8) 0.036(7) -0.023(6) 0.006(6) -0.014(6)
S4A 0.065(2) 0.045(2) 0.0397(19) -0.0141(15) -0.0050(16) -0.0140(17)
O41A 0.082(8) 0.063(7) 0.049(6) -0.019(5) 0.018(5) -0.036(6)
O42A 0.094(8) 0.054(6) 0.057(7) -0.028(5) -0.001(6) -0.006(6)
O43A 0.076(7) 0.061(7) 0.055(6) -0.006(5) -0.014(5) -0.025(6)
C4A 0.037(7) 0.058(8) 0.040(7) -0.021(6) 0.003(6) -0.021(6)
O1B 0.048(5) 0.034(5) 0.039(5) -0.005(4) -0.004(4) -0.002(4)
C11B 0.039(7) 0.043(8) 0.051(8) -0.013(6) 0.001(6) -0.020(6)
C12B 0.047(8) 0.041(7) 0.035(7) -0.006(6) -0.001(6) -0.020(6)
C13B 0.034(7) 0.056(9) 0.061(9) -0.026(7) 0.000(6) -0.012(7)
C14B 0.051(9) 0.033(7) 0.065(10) -0.010(7) -0.017(7) -0.011(6)
C15B 0.048(9) 0.066(10) 0.058(9) -0.016(8) -0.008(7) -0.034(8)
C16B 0.045(8) 0.039(7) 0.050(8) -0.010(6) -0.012(6) -0.014(6)
S1B 0.062(3) 0.058(3) 0.114(4) -0.015(3) -0.017(3) 0.004(2)
O11B 0.107(13) 0.117(14) 0.158(17) -0.037(12) -0.024(12) 0.049(11)
O12B 0.113(13) 0.156(17) 0.20(2) -0.054(15) -0.107(14) 0.016(12)
O13B 0.087(11) 0.047(8) 0.34(3) 0.053(13) 0.053(15) 0.007(8)
C1B 0.050(8) 0.061(9) 0.047(8) -0.011(7) 0.004(7) -0.026(7)
O2B 0.052(7) 0.115(10) 0.088(9) -0.068(8) -0.006(6) -0.007(7)
C21B 0.054(9) 0.072(10) 0.026(7) -0.007(7) 0.008(6) -0.019(8)
C22B 0.052(8) 0.049(8) 0.018(6) 0.006(5) 0.000(5) -0.015(7)
C23B 0.058(10) 0.067(10) 0.043(8) -0.013(7) -0.002(7) -0.028(8)
C24B 0.049(9) 0.073(10) 0.043(8) -0.019(7) 0.011(6) -0.024(8)
C25B 0.044(8) 0.047(8) 0.040(8) 0.007(6) 0.004(6) -0.009(7)
C26B 0.052(8) 0.059(9) 0.026(7) 0.005(6) 0.006(6) -0.027(7)
S2B 0.066(3) 0.080(3) 0.072(3) -0.030(2) -0.002(2) -0.004(2)
O21B 0.083(11) 0.185(18) 0.183(18) -0.135(16) 0.003(11) -0.005(11)
O22B 0.206(19) 0.057(9) 0.105(12) -0.018(8) 0.032(12) -0.017(10)
O23B 0.116(11) 0.108(11) 0.065(8) -0.038(8) 0.008(8) -0.002(9)
C2B 0.066(10) 0.061(9) 0.026(7) -0.018(6) -0.005(6) -0.015(7)
O3B 0.044(5) 0.044(5) 0.028(4) -0.008(4) -0.013(4) -0.001(4)
C31B 0.042(7) 0.034(7) 0.039(7) -0.012(6) -0.015(6) 0.010(6)
C32B 0.039(7) 0.038(7) 0.025(6) -0.008(5) -0.007(5) 0.002(6)
C33B 0.030(7) 0.044(7) 0.038(7) -0.006(6) -0.007(5) -0.001(6)
C34B 0.039(7) 0.044(8) 0.044(8) -0.017(6) -0.005(6) -0.003(6)
C35B 0.042(8) 0.056(9) 0.031(7) -0.010(6) -0.012(6) 0.002(7)
C36B 0.037(7) 0.052(8) 0.026(6) -0.008(6) -0.007(5) 0.004(6)
S3B 0.074(3) 0.062(3) 0.055(2) -0.030(2) 0.003(2) -0.023(2)
O31B 0.104(10) 0.101(10) 0.068(8) -0.049(7) 0.010(7) -0.043(8)
O32B 0.156(14) 0.054(8) 0.107(11) -0.026(8) -0.036(10) -0.019(8)
O33B 0.073(8) 0.127(12) 0.123(12) -0.083(10) 0.013(8) -0.044(8)
C3B 0.034(7) 0.039(7) 0.029(6) -0.005(5) -0.005(5) -0.004(5)
O4B 0.087(8) 0.045(6) 0.042(5) -0.008(4) -0.017(5) -0.027(5)
C41B 0.040(7) 0.048(8) 0.018(6) -0.012(5) -0.001(5) -0.009(6)
C42B 0.043(7) 0.046(8) 0.023(6) -0.001(5) 0.005(5) -0.020(6)
C43B 0.026(6) 0.069(10) 0.022(6) -0.012(6) 0.001(5) -0.009(6)
C44B 0.044(8) 0.049(8) 0.039(7) -0.021(6) 0.004(6) -0.011(6)
C45B 0.039(7) 0.056(9) 0.035(7) -0.023(6) 0.005(6) -0.021(6)
C46B 0.037(7) 0.048(8) 0.035(7) -0.022(6) 0.005(5) -0.012(6)
S4B 0.066(3) 0.051(2) 0.065(3) 0.0071(19) -0.016(2) -0.024(2)
O41B 0.102(10) 0.061(7) 0.090(9) -0.015(6) -0.027(7) -0.031(7)
O42B 0.078(9) 0.065(8) 0.130(12) 0.008(8) -0.036(8) -0.016(7)
O43B 0.22(2) 0.086(10) 0.070(9) -0.003(8) 0.003(11) -0.067(12)
C4B 0.060(8) 0.052(8) 0.019(6) -0.005(5) -0.010(5) -0.031(7)

loop_
_atom_type_symbol
_atom_type_description
_atom_type_scat_dispersion_real
_atom_type_scat_dispersion_imag
_atom_type_scat_source
C C 0.0033 0.0016 'International Tables Vol C Tables 4.2.6.8 and 6.1.1.4'
H H 0.0000 0.0000 'International Tables Vol C Tables 4.2.6.8 and 6.1.1.4'
O O 0.0106 0.0060 'International Tables Vol C Tables 4.2.6.8 and 6.1.1.4'
P P 0.1023 0.0942 'International Tables Vol C Tables 4.2.6.8 and 6.1.1.4'
S S 0.1246 0.1234 'International Tables Vol C Tables 4.2.6.8 and 6.1.1.4'
Er Er -0.2586 4.9576 'International Tables Vol C Tables 4.2.6.8 and 6.1.1.4'

loop_
_geom_angle_atom_site_label_1
_geom_angle_atom_site_label_2
_geom_angle_atom_site_label_3
_geom_angle
_geom_angle_site_symmetry_1
_geom_angle_site_symmetry_3
_geom_angle_publ_flag
Er1' Er1 O1W 132.5(7) . . ?
Er1' Er1 O2W 109.8(7) . . ?
O1W Er1 O2W 74.7(8) . . ?
Er1' Er1 O2W' 80.8(14) . . ?
O1W Er1 O2W' 87.0(14) . . ?
O2W Er1 O2W' 30.5(12) . . ?
Er1' Er1 O5W 77.9(6) . . ?
O1W Er1 O5W 78.5(7) . . ?
O2W Er1 O5W 149.3(7) . . ?
O2W' Er1 O5W 134.3(13) . . ?
Er1' Er1 O7W 103.3(6) . . ?
O1W Er1 O7W 121.0(7) . . ?
O2W Er1 O7W 68.9(7) . . ?
O2W' Er1 O7W 84.3(13) . . ?
O5W Er1 O7W 140.0(6) . . ?
Er1' Er1 O6W 137.4(6) . . ?
O1W Er1 O6W 74.8(7) . . ?
O2W Er1 O6W 109.1(7) . . ?
O2W' Er1 O6W 139.6(14) . . ?
O5W Er1 O6W 77.6(6) . . ?
O7W Er1 O6W 75.4(6) . . ?
Er1' Er1 O4W 58.7(8) . . ?
O1W Er1 O4W 75.6(8) . . ?
O2W Er1 O4W 83.5(8) . . ?
O2W' Er1 O4W 58.9(14) . . ?
O5W Er1 O4W 75.4(8) . . ?
O7W Er1 O4W 139.9(8) . . ?
O6W Er1 O4W 143.1(7) . . ?
Er1' Er1 O8W 62.7(6) . . ?
O1W Er1 O8W 142.6(7) . . ?
O2W Er1 O8W 138.5(6) . . ?
O2W' Er1 O8W 130.2(13) . . ?
O5W Er1 O8W 72.0(6) . . ?
O7W Er1 O8W 73.5(6) . . ?
O6W Er1 O8W 76.8(5) . . ?
O4W Er1 O8W 117.1(7) . . ?
Er1' Er1 O3W 32.5(6) . . ?
O1W Er1 O3W 143.1(7) . . ?
O2W Er1 O3W 83.7(7) . . ?
O2W' Er1 O3W 60.8(13) . . ?
O5W Er1 O3W 110.2(6) . . ?
O7W Er1 O3W 76.1(6) . . ?
O6W Er1 O3W 141.5(6) . . ?
O4W Er1 O3W 72.5(8) . . ?
O8W Er1 O3W 70.7(6) . . ?
Er1' Er1 O1W' 146.0(10) . . ?
O1W Er1 O1W' 45.0(11) . . ?
O2W Er1 O1W' 38.6(10) . . ?
O2W' Er1 O1W' 65.5(15) . . ?
O5W Er1 O1W' 122.1(10) . . ?
O7W Er1 O1W' 79.0(10) . . ?
O6W Er1 O1W' 76.4(10) . . ?
O4W Er1 O1W' 97.4(11) . . ?
O8W Er1 O1W' 145.5(10) . . ?
O3W Er1 O1W' 122.2(10) . . ?
Er1 Er1' O4W 84.0(9) . . ?
Er1 Er1' O8W 80.6(6) . . ?
O4W Er1' O8W 151.5(10) . . ?
Er1 Er1' O5W 67.5(6) . . ?
O4W Er1' O5W 78.6(9) . . ?
O8W Er1' O5W 73.4(6) . . ?
Er1' O4W Er1 37.2(5) . . ?
Er1 O5W Er1' 34.6(4) . . ?
Er1' O8W Er1 36.7(4) . . ?
O16W Er2 O9W 99.3(12) . . ?
O16W Er2 O14W 127.4(10) . . ?
O9W Er2 O14W 117.3(8) . . ?
O16W Er2 O10W 76.0(11) . . ?
O9W Er2 O10W 78.4(9) . . ?
O14W Er2 O10W 144.1(6) . . ?
O16W Er2 O12W 152.9(10) . . ?
O9W Er2 O12W 81.8(8) . . ?
O14W Er2 O12W 73.3(4) . . ?
O10W Er2 O12W 77.8(6) . . ?
O16W Er2 O15W 75.6(10) . . ?
O9W Er2 O15W 77.9(8) . . ?
O14W Er2 O15W 76.8(4) . . ?
O10W Er2 O15W 139.0(6) . . ?
O12W Er2 O15W 130.4(5) . . ?
O16W Er2 O11W 91.5(10) . . ?
O9W Er2 O11W 145.4(8) . . ?
O14W Er2 O11W 79.3(4) . . ?
O10W Er2 O11W 72.6(6) . . ?
O12W Er2 O11W 74.2(5) . . ?
O15W Er2 O11W 136.7(5) . . ?
O16W Er2 O13W 51.7(12) . . ?
O9W Er2 O13W 142.6(10) . . ?
O14W Er2 O13W 77.6(8) . . ?
O10W Er2 O13W 110.4(9) . . ?
O12W Er2 O13W 135.2(8) . . ?
O15W Er2 O13W 72.5(8) . . ?
O11W Er2 O13W 67.4(8) . . ?
O16W Er2 O9W' 134.6(13) . . ?
O9W Er2 O9W' 42.1(12) . . ?
O14W Er2 O9W' 75.8(10) . . ?
O10W Er2 O9W' 108.3(11) . . ?
O12W Er2 O9W' 61.3(10) . . ?
O15W Er2 O9W' 73.5(10) . . ?
O11W Er2 O9W' 133.5(10) . . ?
O13W Er2 O9W' 140.6(12) . . ?
O17W Er3 O17W 97.8(11) 2_655 . ?
O17W Er3 Er3 57.3(9) 2_655 2_655 ?
O17W Er3 Er3 40.5(7) . 2_655 ?
O17W Er3 O19W 75.8(16) 2_655 . ?
O17W Er3 O19W 109.0(14) . . ?
Er3 Er3 O19W 96.7(13) 2_655 . ?
O17W Er3 O18W 65.4(15) 2_655 . ?
O17W Er3 O18W 156.9(14) . . ?
Er3 Er3 O18W 120.5(12) 2_655 . ?
O19W Er3 O18W 83.1(17) . . ?
C31 P1 C11 110.2(6) . . ?
C31 P1 C21 110.3(6) . . ?
C11 P1 C21 109.0(5) . . ?
C31 P1 C1 108.8(6) . . ?
C11 P1 C1 107.3(6) . . ?
C21 P1 C1 111.2(6) . . ?
C71 C1 P1 111.5(8) . . ?
C61 P2 C51 108.4(6) . . ?
C61 P2 C2 111.2(6) . . ?
C51 P2 C2 109.9(6) . . ?
C61 P2 C41 109.8(5) . . ?
C51 P2 C41 111.6(6) . . ?
C2 P2 C41 106.0(5) . . ?
C74 C2 P2 113.8(9) . . ?
C12 C11 C16 120.1(11) . . ?
C12 C11 P1 121.0(10) . . ?
C16 C11 P1 118.7(9) . . ?
C11 C12 C13 120.1(13) . . ?
C14 C13 C12 119.3(13) . . ?
C15 C14 C13 120.0(12) . . ?
C14 C15 C16 120.4(13) . . ?
C11 C16 C15 120.0(13) . . ?
C26 C21 C22 120.9(12) . . ?
C26 C21 P1 121.9(10) . . ?
C22 C21 P1 117.1(10) . . ?
C21 C22 C23 117.7(14) . . ?
C24 C23 C22 120.3(14) . . ?
C23 C24 C25 120.7(13) . . ?
C26 C25 C24 118.6(15) . . ?
C21 C26 C25 121.8(14) . . ?
C36 C31 C32 118.9(12) . . ?
C36 C31 P1 119.7(10) . . ?
C32 C31 P1 121.0(9) . . ?
C33 C32 C31 119.6(13) . . ?
C34 C33 C32 120.9(15) . . ?
C33 C34 C35 119.1(15) . . ?
C36 C35 C34 120.2(15) . . ?
C35 C36 C31 121.2(14) . . ?
C46 C41 C42 120.7(11) . . ?
C46 C41 P2 121.6(9) . . ?
C42 C41 P2 117.7(9) . . ?
C43 C42 C41 119.1(12) . . ?
C42 C43 C44 120.3(12) . . ?
C45 C44 C43 119.0(12) . . ?
C46 C45 C44 121.1(11) . . ?
C45 C46 C41 119.6(12) . . ?
C56 C51 C52 119.8(13) . . ?
C56 C51 P2 119.3(10) . . ?
C52 C51 P2 120.7(11) . . ?
C53 C52 C51 117.6(17) . . ?
C54 C53 C52 121.4(18) . . ?
C55 C54 C53 122.8(18) . . ?
C54 C55 C56 118.7(18) . . ?
C55 C56 C51 119.6(16) . . ?
C66 C61 C62 119.1(11) . . ?
C66 C61 P2 120.3(9) . . ?
C62 C61 P2 120.6(9) . . ?
C61 C62 C63 120.7(12) . . ?
C64 C63 C62 119.5(11) . . ?
C63 C64 C65 120.0(12) . . ?
C66 C65 C64 119.7(13) . . ?
C65 C66 C61 121.0(12) . . ?
C76 C71 C72 119.5(10) . . ?
C76 C71 C1 119.4(10) . . ?
C72 C71 C1 121.1(10) . . ?
C73 C72 C71 120.5(11) . . ?
C72 C73 C74 120.2(10) . . ?
C75 C74 C73 119.0(10) . . ?
C75 C74 C2 121.9(10) . . ?
C73 C74 C2 119.0(10) . . ?
C74 C75 C76 120.6(11) . . ?
C71 C76 C75 120.1(10) . . ?
O1A C11A C12A 121.1(10) . . ?
O1A C11A C16A 116.8(10) . . ?
C12A C11A C16A 122.1(12) . . ?
C13A C12A C11A 117.7(11) . . ?
C13A C12A C1A 120.7(11) . . ?
C11A C12A C1A 121.5(11) . . ?
C12A C13A C14A 120.1(13) . . ?
C13A C14A C15A 120.7(13) . . ?
C13A C14A S1A 119.9(12) . . ?
C15A C14A S1A 119.3(11) . . ?
C16A C15A C14A 120.6(12) . . ?
C15A C16A C11A 118.3(11) . . ?
C15A C16A C4A 122.7(11) . . ?
C11A C16A C4A 118.5(11) . . ?
O11A S1A O12A 120.0(12) . . ?
O11A S1A O13A 105.2(11) . . ?
O12A S1A O13A 108.2(16) . . ?
O11A S1A C14A 109.3(9) . . ?
O12A S1A C14A 108.3(9) . . ?
O13A S1A C14A 104.9(10) . . ?
C12A C1A C26A 116.3(11) . . ?
O2A C21A C22A 120.1(11) . . ?
O2A C21A C26A 121.0(11) . . ?
C22A C21A C26A 118.9(12) . . ?
C23A C22A C21A 120.6(13) . . ?
C23A C22A C2A 119.6(12) . . ?
C21A C22A C2A 119.8(12) . . ?
C22A C23A C24A 119.5(13) . . ?
C23A C24A C25A 121.6(12) . . ?
C23A C24A S2A 118.5(11) . . ?
C25A C24A S2A 119.8(10) . . ?
C26A C25A C24A 118.4(12) . . ?
C25A C26A C21A 121.0(11) . . ?
C25A C26A C1A 119.4(11) . . ?
C21A C26A C1A 119.2(11) . . ?
O23A S2A O22A 113.1(8) . . ?
O23A S2A O21A 112.3(9) . . ?
O22A S2A O21A 107.8(10) . . ?
O23A S2A C24A 108.7(7) . . ?
O22A S2A C24A 106.7(8) . . ?
O21A S2A C24A 107.9(8) . . ?
C22A C2A C36A 113.4(11) . . ?
C32A C31A O3A 117.3(11) . . ?
C32A C31A C36A 122.7(12) . . ?
O3A C31A C36A 120.0(11) . . ?
C31A C32A C33A 118.3(12) . . ?
C31A C32A C3A 120.4(11) . . ?
C33A C32A C3A 121.2(12) . . ?
C34A C33A C32A 120.6(13) . . ?
C33A C34A C35A 120.1(12) . . ?
C33A C34A S3A 118.7(11) . . ?
C35A C34A S3A 121.1(10) . . ?
C34A C35A C36A 120.8(12) . . ?
C35A C36A C31A 117.4(12) . . ?
C35A C36A C2A 120.0(12) . . ?
C31A C36A C2A 122.6(12) . . ?
O32A S3A O33A 111.8(10) . . ?
O32A S3A O31A 111.1(9) . . ?
O33A S3A O31A 112.7(10) . . ?
O32A S3A C34A 106.9(7) . . ?
O33A S3A C34A 107.2(7) . . ?
O31A S3A C34A 106.8(7) . . ?
C46A C3A C32A 112.5(10) . . ?
O4A C41A C46A 120.9(12) . . ?
O4A C41A C42A 120.4(12) . . ?
C46A C41A C42A 118.6(12) . . ?
C43A C42A C41A 120.6(13) . . ?
C43A C42A C4A 120.2(12) . . ?
C41A C42A C4A 118.9(13) . . ?
C44A C43A C42A 120.0(13) . . ?
C43A C44A C45A 120.0(12) . . ?
C43A C44A S4A 118.0(10) . . ?
C45A C44A S4A 121.8(10) . . ?
C46A C45A C44A 121.5(12) . . ?
C45A C46A C41A 119.1(12) . . ?
C45A C46A C3A 120.2(12) . . ?
C41A C46A C3A 120.6(12) . . ?
O42A S4A O43A 112.2(7) . . ?
O42A S4A O41A 112.2(7) . . ?
O43A S4A O41A 110.8(6) . . ?
O42A S4A C44A 105.4(6) . . ?
O43A S4A C44A 107.9(6) . . ?
O41A S4A C44A 108.0(6) . . ?
C16A C4A C42A 106.4(10) . . ?
O1B C11B C12B 121.1(12) . . ?
O1B C11B C16B 119.2(12) . . ?
C12B C11B C16B 119.7(13) . . ?
C13B C12B C11B 119.1(12) . . ?
C13B C12B C1B 120.6(12) . . ?
C11B C12B C1B 120.1(13) . . ?
C14B C13B C12B 120.9(13) . . ?
C13B C14B C15B 121.1(14) . . ?
C13B C14B S1B 121.3(12) . . ?
C15B C14B S1B 117.5(12) . . ?
C14B C15B C16B 119.1(14) . . ?
C15B C16B C11B 120.1(13) . . ?
C15B C16B C4B 118.8(12) . . ?
C11B C16B C4B 120.9(12) . . ?
O13B S1B O11B 115.6(14) . . ?
O13B S1B O12B 111.4(16) . . ?
O11B S1B O12B 109.4(14) . . ?
O13B S1B C14B 106.5(9) . . ?
O11B S1B C14B 105.1(9) . . ?
O12B S1B C14B 108.3(9) . . ?
C26B C1B C12B 111.4(11) . . ?
O2B C21B C22B 120.5(13) . . ?
O2B C21B C26B 118.2(13) . . ?
C22B C21B C26B 121.2(14) . . ?
C21B C22B C23B 117.3(13) . . ?
C21B C22B C2B 121.7(13) . . ?
C23B C22B C2B 121.0(13) . . ?
C24B C23B C22B 122.9(14) . . ?
C23B C24B C25B 119.4(14) . . ?
C23B C24B S2B 121.6(12) . . ?
C25B C24B S2B 119.0(11) . . ?
C26B C25B C24B 121.1(14) . . ?
C25B C26B C21B 118.1(13) . . ?
C25B C26B C1B 120.5(13) . . ?
C21B C26B C1B 121.2(13) . . ?
O21B S2B O22B 113.4(13) . . ?
O21B S2B O23B 111.4(11) . . ?
O22B S2B O23B 112.6(11) . . ?
O21B S2B C24B 104.8(9) . . ?
O22B S2B C24B 107.4(8) . . ?
O23B S2B C24B 106.7(8) . . ?
C22B C2B C36B 113.7(11) . . ?
O3B C31B C36B 120.6(12) . . ?
O3B C31B C32B 119.9(11) . . ?
C36B C31B C32B 119.5(12) . . ?
C33B C32B C31B 119.8(11) . . ?
C33B C32B C3B 120.1(11) . . ?
C31B C32B C3B 120.1(11) . . ?
C34B C33B C32B 119.9(12) . . ?
C33B C34B C35B 120.2(12) . . ?
C33B C34B S3B 118.2(11) . . ?
C35B C34B S3B 121.5(10) . . ?
C36B C35B C34B 120.3(12) . . ?
C35B C36B C31B 120.2(13) . . ?
C35B C36B C2B 118.7(11) . . ?
C31B C36B C2B 121.0(12) . . ?
O32B S3B O31B 110.4(9) . . ?
O32B S3B O33B 111.7(10) . . ?
O31B S3B O33B 110.4(8) . . ?
O32B S3B C34B 107.2(7) . . ?
O31B S3B C34B 109.2(7) . . ?
O33B S3B C34B 107.7(7) . . ?
C46B C3B C32B 113.1(10) . . ?
O4B C41B C42B 120.9(11) . . ?
O4B C41B C46B 119.6(11) . . ?
C42B C41B C46B 119.4(12) . . ?
C43B C42B C41B 119.7(12) . . ?
C43B C42B C4B 119.4(12) . . ?
C41B C42B C4B 120.8(11) . . ?
C42B C43B C44B 121.8(12) . . ?
C45B C44B C43B 119.7(13) . . ?
C45B C44B S4B 120.0(10) . . ?
C43B C44B S4B 120.3(10) . . ?
C44B C45B C46B 120.5(12) . . ?
C45B C46B C41B 118.7(12) . . ?
C45B C46B C3B 120.6(11) . . ?
C41B C46B C3B 120.6(12) . . ?
O42B S4B O41B 112.1(9) . . ?
O42B S4B O43B 110.6(11) . . ?
O41B S4B O43B 112.6(9) . . ?
O42B S4B C44B 107.9(7) . . ?
O41B S4B C44B 107.2(7) . . ?
O43B S4B C44B 106.0(8) . . ?
C16B C4B C42B 112.1(10) . . ?
Er3 O17W Er3 82.2(11) 2_655 . ?

loop_
_geom_bond_atom_site_label_1
_geom_bond_atom_site_label_2
_geom_bond_distance
_geom_bond_site_symmetry_2
_geom_bond_publ_flag
Er1 Er1' 1.437(11) . ?
Er1 O1W 2.22(2) . ?
Er1 O2W 2.26(2) . ?
Er1 O2W' 2.30(5) . ?
Er1 O5W 2.338(18) . ?
Er1 O7W 2.339(18) . ?
Er1 O6W 2.358(16) . ?
Er1 O4W 2.36(3) . ?
Er1 O8W 2.373(14) . ?
Er1 O3W 2.412(19) . ?
Er1 O1W' 2.55(4) . ?
Er1' O4W 2.03(3) . ?
Er1' O8W 2.137(18) . ?
Er1' O5W 2.48(2) . ?
Er2 O16W 2.05(3) . ?
Er2 O9W 2.12(3) . ?
Er2 O14W 2.320(11) . ?
Er2 O10W 2.35(2) . ?
Er2 O12W 2.358(14) . ?
Er2 O15W 2.365(14) . ?
Er2 O11W 2.374(14) . ?
Er2 O13W 2.51(3) . ?
Er2 O9W' 2.71(4) . ?
Er3 O17W 1.33(2) 2_655 ?
Er3 O17W 1.73(2) . ?
Er3 Er3 2.032(7) 2_655 ?
Er3 O19W 2.34(5) . ?
Er3 O18W 2.67(5) . ?
P1 C31 1.800(13) . ?
P1 C11 1.802(12) . ?
P1 C21 1.813(11) . ?
P1 C1 1.831(12) . ?
C1 C71 1.520(16) . ?
P2 C61 1.799(12) . ?
P2 C51 1.807(13) . ?
P2 C2 1.813(13) . ?
P2 C41 1.817(12) . ?
C2 C74 1.525(16) . ?
C11 C12 1.345(18) . ?
C11 C16 1.384(17) . ?
C12 C13 1.420(17) . ?
C13 C14 1.38(2) . ?
C14 C15 1.36(2) . ?
C15 C16 1.387(18) . ?
C21 C26 1.356(18) . ?
C21 C22 1.388(17) . ?
C22 C23 1.414(19) . ?
C23 C24 1.36(2) . ?
C24 C25 1.40(2) . ?
C25 C26 1.360(19) . ?
C31 C36 1.373(18) . ?
C31 C32 1.393(17) . ?
C32 C33 1.383(19) . ?
C33 C34 1.37(2) . ?
C34 C35 1.38(2) . ?
C35 C36 1.37(2) . ?
C41 C46 1.376(16) . ?
C41 C42 1.416(17) . ?
C42 C43 1.361(18) . ?
C43 C44 1.413(19) . ?
C44 C45 1.390(18) . ?
C45 C46 1.366(18) . ?
C51 C56 1.39(2) . ?
C51 C52 1.398(19) . ?
C52 C53 1.35(2) . ?
C53 C54 1.34(3) . ?
C54 C55 1.33(3) . ?
C55 C56 1.36(2) . ?
C61 C66 1.378(17) . ?
C61 C62 1.380(16) . ?
C62 C63 1.385(16) . ?
C63 C64 1.372(18) . ?
C64 C65 1.395(19) . ?
C65 C66 1.366(18) . ?
C71 C76 1.384(16) . ?
C71 C72 1.388(16) . ?
C72 C73 1.378(16) . ?
C73 C74 1.399(16) . ?
C74 C75 1.386(16) . ?
C75 C76 1.389(16) . ?
O1A C11A 1.362(15) . ?
C11A C12A 1.404(17) . ?
C11A C16A 1.432(16) . ?
C12A C13A 1.399(19) . ?
C12A C1A 1.524(17) . ?
C13A C14A 1.399(19) . ?
C14A C15A 1.41(2) . ?
C14A S1A 1.767(16) . ?
C15A C16A 1.356(19) . ?
C16A C4A 1.513(17) . ?
S1A O11A 1.333(17) . ?
S1A O12A 1.362(16) . ?
S1A O13A 1.66(3) . ?
C1A C26A 1.546(18) . ?
O2A C21A 1.308(15) . ?
C21A C22A 1.416(18) . ?
C21A C26A 1.422(18) . ?
C22A C23A 1.363(19) . ?
C22A C2A 1.505(19) . ?
C23A C24A 1.40(2) . ?
C24A C25A 1.414(19) . ?
C24A S2A 1.767(14) . ?
C25A C26A 1.366(18) . ?
S2A O23A 1.421(14) . ?
S2A O22A 1.429(13) . ?
S2A O21A 1.483(15) . ?
C2A C36A 1.530(19) . ?
O3A C31A 1.378(15) . ?
C31A C32A 1.374(18) . ?
C31A C36A 1.405(18) . ?
C32A C33A 1.403(19) . ?
C32A C3A 1.514(18) . ?
C33A C34A 1.377(19) . ?
C34A C35A 1.393(19) . ?
C34A S3A 1.770(14) . ?
C35A C36A 1.396(19) . ?
S3A O32A 1.425(12) . ?
S3A O33A 1.439(13) . ?
S3A O31A 1.448(14) . ?
C3A C46A 1.506(19) . ?
O4A C41A 1.331(15) . ?
C41A C46A 1.401(18) . ?
C41A C42A 1.428(19) . ?
C42A C43A 1.376(19) . ?
C42A C4A 1.580(19) . ?
C43A C44A 1.361(18) . ?
C44A C45A 1.404(19) . ?
C44A S4A 1.780(13) . ?
C45A C46A 1.369(19) . ?
S4A O42A 1.455(10) . ?
S4A O43A 1.457(11) . ?
S4A O41A 1.463(11) . ?
O1B C11B 1.358(16) . ?
C11B C12B 1.396(18) . ?
C11B C16B 1.412(19) . ?
C12B C13B 1.378(19) . ?
C12B C1B 1.524(19) . ?
C13B C14B 1.38(2) . ?
C14B C15B 1.38(2) . ?
C14B S1B 1.781(15) . ?
C15B C16B 1.39(2) . ?
C16B C4B 1.523(19) . ?
S1B O13B 1.382(15) . ?
S1B O11B 1.41(2) . ?
S1B O12B 1.426(18) . ?
C1B C26B 1.52(2) . ?
O2B C21B 1.346(18) . ?
C21B C22B 1.38(2) . ?
C21B C26B 1.45(2) . ?
C22B C23B 1.39(2) . ?
C22B C2B 1.51(2) . ?
C23B C24B 1.36(2) . ?
C24B C25B 1.41(2) . ?
C24B S2B 1.756(16) . ?
C25B C26B 1.35(2) . ?
S2B O21B 1.376(17) . ?
S2B O22B 1.449(16) . ?
S2B O23B 1.449(14) . ?
C2B C36B 1.51(2) . ?
O3B C31B 1.344(15) . ?
C31B C36B 1.390(17) . ?
C31B C32B 1.421(19) . ?
C32B C33B 1.394(18) . ?
C32B C3B 1.527(16) . ?
C33B C34B 1.384(18) . ?
C34B C35B 1.40(2) . ?
C34B S3B 1.756(14) . ?
C35B C36B 1.383(19) . ?
S3B O32B 1.410(14) . ?
S3B O31B 1.456(12) . ?
S3B O33B 1.460(13) . ?
C3B C46B 1.507(17) . ?
O4B C41B 1.342(15) . ?
C41B C42B 1.416(17) . ?
C41B C46B 1.420(17) . ?
C42B C43B 1.316(18) . ?
C42B C4B 1.527(17) . ?
C43B C44B 1.417(18) . ?
C44B C45B 1.360(18) . ?
C44B S4B 1.753(14) . ?
C45B C46B 1.391(19) . ?
S4B O42B 1.400(14) . ?
S4B O41B 1.417(12) . ?
S4B O43B 1.496(16) . ?
O17W Er3 1.33(2) 2_655 ?
O44W O46W 1.70(5) 2_556 ?
O46W O44W 1.70(5) 2_556 ?

loop_
_geom_torsion_atom_site_label_1
_geom_torsion_atom_site_label_2
_geom_torsion_atom_site_label_3
_geom_torsion_atom_site_label_4
_geom_torsion
_geom_torsion_site_symmetry_1
_geom_torsion_site_symmetry_2
_geom_torsion_site_symmetry_3
_geom_torsion_site_symmetry_4
_geom_torsion_publ_flag
O1W Er1 Er1' O4W 18.3(12) . . . . ?
O2W Er1 Er1' O4W -68.9(10) . . . . ?
O2W' Er1 Er1' O4W -59.1(15) . . . . ?
O5W Er1 Er1' O4W 80.1(9) . . . . ?
O7W Er1 Er1' O4W -140.9(9) . . . . ?
O6W Er1 Er1' O4W 136.2(10) . . . . ?
O8W Er1 Er1' O4W 155.9(10) . . . . ?
O3W Er1 Er1' O4W -107.3(14) . . . . ?
O1W' Er1 Er1' O4W -51(2) . . . . ?
O1W Er1 Er1' O8W -137.7(9) . . . . ?
O2W Er1 Er1' O8W 135.2(7) . . . . ?
O2W' Er1 Er1' O8W 145.0(13) . . . . ?
O5W Er1 Er1' O8W -75.8(6) . . . . ?
O7W Er1 Er1' O8W 63.2(7) . . . . ?
O6W Er1 Er1' O8W -19.7(10) . . . . ?
O4W Er1 Er1' O8W -155.9(10) . . . . ?
O3W Er1 Er1' O8W 96.8(12) . . . . ?
O1W' Er1 Er1' O8W 153.2(17) . . . . ?
O1W Er1 Er1' O5W -61.9(10) . . . . ?
O2W Er1 Er1' O5W -149.0(7) . . . . ?
O2W' Er1 Er1' O5W -139.2(13) . . . . ?
O7W Er1 Er1' O5W 138.9(6) . . . . ?
O6W Er1 Er1' O5W 56.1(9) . . . . ?
O4W Er1 Er1' O5W -80.1(9) . . . . ?
O8W Er1 Er1' O5W 75.8(6) . . . . ?
O3W Er1 Er1' O5W 172.6(12) . . . . ?
O1W' Er1 Er1' O5W -131.0(18) . . . . ?
O8W Er1' O4W Er1 57.5(19) . . . . ?
O5W Er1' O4W Er1 68.2(6) . . . . ?
O1W Er1 O4W Er1' -166.2(9) . . . . ?
O2W Er1 O4W Er1' 117.9(9) . . . . ?
O2W' Er1 O4W Er1' 98.5(17) . . . . ?
O5W Er1 O4W Er1' -84.6(8) . . . . ?
O7W Er1 O4W Er1' 72.4(13) . . . . ?
O6W Er1 O4W Er1' -128.7(11) . . . . ?
O8W Er1 O4W Er1' -24.0(9) . . . . ?
O3W Er1 O4W Er1' 32.5(7) . . . . ?
O1W' Er1 O4W Er1' 154.1(11) . . . . ?
O1W Er1 O5W Er1' 138.4(8) . . . . ?
O2W Er1 O5W Er1' 108.6(14) . . . . ?
O2W' Er1 O5W Er1' 64.2(19) . . . . ?
O7W Er1 O5W Er1' -96.4(10) . . . . ?
O6W Er1 O5W Er1' -144.9(6) . . . . ?
O4W Er1 O5W Er1' 60.5(8) . . . . ?
O8W Er1 O5W Er1' -64.9(6) . . . . ?
O3W Er1 O5W Er1' -4.2(7) . . . . ?
O1W' Er1 O5W Er1' 150.1(12) . . . . ?
O4W Er1' O5W Er1 -88.2(9) . . . . ?
O8W Er1' O5W Er1 86.5(6) . . . . ?
O4W Er1' O8W Er1 -58(2) . . . . ?
O5W Er1' O8W Er1 -69.1(6) . . . . ?
O1W Er1 O8W Er1' 125.1(11) . . . . ?
O2W Er1 O8W Er1' -89.6(11) . . . . ?
O2W' Er1 O8W Er1' -47.9(18) . . . . ?
O5W Er1 O8W Er1' 85.4(7) . . . . ?
O7W Er1 O8W Er1' -115.1(7) . . . . ?
O6W Er1 O8W Er1' 166.5(7) . . . . ?
O4W Er1 O8W Er1' 23.1(9) . . . . ?
O3W Er1 O8W Er1' -34.4(7) . . . . ?
O1W' Er1 O8W Er1' -153.6(17) . . . . ?
C31 P1 C1 C71 51.5(10) . . . . ?
C11 P1 C1 C71 170.7(8) . . . . ?
C21 P1 C1 C71 -70.2(9) . . . . ?
C61 P2 C2 C74 67.1(10) . . . . ?
C51 P2 C2 C74 -52.9(10) . . . . ?
C41 P2 C2 C74 -173.6(8) . . . . ?
C31 P1 C11 C12 134.1(11) . . . . ?
C21 P1 C11 C12 -104.8(11) . . . . ?
C1 P1 C11 C12 15.7(12) . . . . ?
C31 P1 C11 C16 -50.8(11) . . . . ?
C21 P1 C11 C16 70.4(11) . . . . ?
C1 P1 C11 C16 -169.1(10) . . . . ?
C16 C11 C12 C13 -1(2) . . . . ?
P1 C11 C12 C13 174.3(10) . . . . ?
C11 C12 C13 C14 0(2) . . . . ?
C12 C13 C14 C15 -1(2) . . . . ?
C13 C14 C15 C16 1(2) . . . . ?
C12 C11 C16 C15 1.7(19) . . . . ?
P1 C11 C16 C15 -173.5(10) . . . . ?
C14 C15 C16 C11 -2(2) . . . . ?
C31 P1 C21 C26 29.4(12) . . . . ?
C11 P1 C21 C26 -91.6(11) . . . . ?
C1 P1 C21 C26 150.3(10) . . . . ?
C31 P1 C21 C22 -154.8(9) . . . . ?
C11 P1 C21 C22 84.2(10) . . . . ?
C1 P1 C21 C22 -33.9(10) . . . . ?
C26 C21 C22 C23 -3.4(17) . . . . ?
P1 C21 C22 C23 -179.2(9) . . . . ?
C21 C22 C23 C24 1.6(17) . . . . ?
C22 C23 C24 C25 1(2) . . . . ?
C23 C24 C25 C26 -2(2) . . . . ?
C22 C21 C26 C25 2.5(18) . . . . ?
P1 C21 C26 C25 178.2(10) . . . . ?
C24 C25 C26 C21 0.2(19) . . . . ?
C11 P1 C31 C36 -33.2(13) . . . . ?
C21 P1 C31 C36 -153.5(11) . . . . ?
C1 P1 C31 C36 84.3(12) . . . . ?
C11 P1 C31 C32 154.7(10) . . . . ?
C21 P1 C31 C32 34.4(12) . . . . ?
C1 P1 C31 C32 -87.9(12) . . . . ?
C36 C31 C32 C33 4(2) . . . . ?
P1 C31 C32 C33 176.2(11) . . . . ?
C31 C32 C33 C34 -5(2) . . . . ?
C32 C33 C34 C35 3(3) . . . . ?
C33 C34 C35 C36 0(3) . . . . ?
C34 C35 C36 C31 -1(3) . . . . ?
C32 C31 C36 C35 -1(2) . . . . ?
P1 C31 C36 C35 -173.4(14) . . . . ?
C61 P2 C41 C46 -14.0(12) . . . . ?
C51 P2 C41 C46 106.1(10) . . . . ?
C2 P2 C41 C46 -134.3(10) . . . . ?
C61 P2 C41 C42 166.5(10) . . . . ?
C51 P2 C41 C42 -73.3(11) . . . . ?
C2 P2 C41 C42 46.3(11) . . . . ?
C46 C41 C42 C43 4(2) . . . . ?
P2 C41 C42 C43 -176.1(11) . . . . ?
C41 C42 C43 C44 -2(2) . . . . ?
C42 C43 C44 C45 -2(2) . . . . ?
C43 C44 C45 C46 4(2) . . . . ?
C44 C45 C46 C41 -0.9(19) . . . . ?
C42 C41 C46 C45 -3.2(18) . . . . ?
P2 C41 C46 C45 177.4(9) . . . . ?
C61 P2 C51 C56 -49.2(11) . . . . ?
C2 P2 C51 C56 72.5(11) . . . . ?
C41 P2 C51 C56 -170.2(10) . . . . ?
C61 P2 C51 C52 136.6(11) . . . . ?
C2 P2 C51 C52 -101.6(11) . . . . ?
C41 P2 C51 C52 15.6(13) . . . . ?
C56 C51 C52 C53 2(2) . . . . ?
P2 C51 C52 C53 176.0(12) . . . . ?
C51 C52 C53 C54 0(3) . . . . ?
C52 C53 C54 C55 -3(3) . . . . ?
C53 C54 C55 C56 5(3) . . . . ?
C54 C55 C56 C51 -3(2) . . . . ?
C52 C51 C56 C55 0(2) . . . . ?
P2 C51 C56 C55 -174.4(11) . . . . ?
C51 P2 C61 C66 -27.5(11) . . . . ?
C2 P2 C61 C66 -148.3(10) . . . . ?
C41 P2 C61 C66 94.6(11) . . . . ?
C51 P2 C61 C62 152.1(9) . . . . ?
C2 P2 C61 C62 31.3(11) . . . . ?
C41 P2 C61 C62 -85.8(10) . . . . ?
C66 C61 C62 C63 0.2(17) . . . . ?
P2 C61 C62 C63 -179.4(9) . . . . ?
C61 C62 C63 C64 -1.2(17) . . . . ?
C62 C63 C64 C65 0.2(18) . . . . ?
C63 C64 C65 C66 2(2) . . . . ?
C64 C65 C66 C61 -3(2) . . . . ?
C62 C61 C66 C65 2.0(19) . . . . ?
P2 C61 C66 C65 -178.4(11) . . . . ?
P1 C1 C71 C76 -86.9(12) . . . . ?
P1 C1 C71 C72 93.3(12) . . . . ?
C76 C71 C72 C73 -1.6(17) . . . . ?
C1 C71 C72 C73 178.2(10) . . . . ?
C71 C72 C73 C74 0.8(17) . . . . ?
C72 C73 C74 C75 -0.1(17) . . . . ?
C72 C73 C74 C2 -178.4(11) . . . . ?
P2 C2 C74 C75 -90.6(12) . . . . ?
P2 C2 C74 C73 87.7(12) . . . . ?
C73 C74 C75 C76 0.1(17) . . . . ?
C2 C74 C75 C76 178.4(11) . . . . ?
C72 C71 C76 C75 1.6(17) . . . . ?
C1 C71 C76 C75 -178.2(10) . . . . ?
C74 C75 C76 C71 -0.9(17) . . . . ?
O1A C11A C12A C13A 175.5(11) . . . . ?
C16A C11A C12A C13A -3.5(18) . . . . ?
O1A C11A C12A C1A -2.0(17) . . . . ?
C16A C11A C12A C1A 179.0(11) . . . . ?
C11A C12A C13A C14A -2(2) . . . . ?
C1A C12A C13A C14A 175.6(14) . . . . ?
C12A C13A C14A C15A 6(2) . . . . ?
C12A C13A C14A S1A -176.9(12) . . . . ?
C13A C14A C15A C16A -5(2) . . . . ?
S1A C14A C15A C16A 178.0(12) . . . . ?
C14A C15A C16A C11A 0(2) . . . . ?
C14A C15A C16A C4A 171.9(14) . . . . ?
O1A C11A C16A C15A -174.4(11) . . . . ?
C12A C11A C16A C15A 4.6(18) . . . . ?
O1A C11A C16A C4A 13.1(16) . . . . ?
C12A C11A C16A C4A -167.9(11) . . . . ?
C13A C14A S1A O11A 45.0(19) . . . . ?
C15A C14A S1A O11A -138.0(15) . . . . ?
C13A C14A S1A O12A 177.4(19) . . . . ?
C15A C14A S1A O12A -6(2) . . . . ?
C13A C14A S1A O13A -67.3(17) . . . . ?
C15A C14A S1A O13A 109.6(16) . . . . ?
C13A C12A C1A C26A 101.2(14) . . . . ?
C11A C12A C1A C26A -81.3(15) . . . . ?
O2A C21A C22A C23A 179.7(11) . . . . ?
C26A C21A C22A C23A 1.7(17) . . . . ?
O2A C21A C22A C2A 0.1(17) . . . . ?
C26A C21A C22A C2A -177.9(11) . . . . ?
C21A C22A C23A C24A -2(2) . . . . ?
C2A C22A C23A C24A 177.9(13) . . . . ?
C22A C23A C24A C25A 1(2) . . . . ?
C22A C23A C24A S2A -176.5(11) . . . . ?
C23A C24A C25A C26A -1(2) . . . . ?
S2A C24A C25A C26A 176.7(10) . . . . ?
C24A C25A C26A C21A 1.1(18) . . . . ?
C24A C25A C26A C1A -171.8(12) . . . . ?
O2A C21A C26A C25A -179.4(11) . . . . ?
C22A C21A C26A C25A -1.4(17) . . . . ?
O2A C21A C26A C1A -6.5(16) . . . . ?
C22A C21A C26A C1A 171.5(10) . . . . ?
C12A C1A C26A C25A -99.0(14) . . . . ?
C12A C1A C26A C21A 88.0(14) . . . . ?
C23A C24A S2A O23A -162.0(12) . . . . ?
C25A C24A S2A O23A 20.1(14) . . . . ?
C23A C24A S2A O22A 75.7(14) . . . . ?
C25A C24A S2A O22A -102.2(13) . . . . ?
C23A C24A S2A O21A -40.0(16) . . . . ?
C25A C24A S2A O21A 142.2(13) . . . . ?
C23A C22A C2A C36A 91.6(15) . . . . ?
C21A C22A C2A C36A -88.9(16) . . . . ?
O3A C31A C32A C33A 177.2(11) . . . . ?
C36A C31A C32A C33A -3(2) . . . . ?
O3A C31A C32A C3A -5.4(18) . . . . ?
C36A C31A C32A C3A 174.7(12) . . . . ?
C31A C32A C33A C34A 0(2) . . . . ?
C3A C32A C33A C34A -177.3(12) . . . . ?
C32A C33A C34A C35A 2(2) . . . . ?
C32A C33A C34A S3A 178.4(10) . . . . ?
C33A C34A C35A C36A -2(2) . . . . ?
S3A C34A C35A C36A -178.1(10) . . . . ?
C34A C35A C36A C31A -0.4(19) . . . . ?
C34A C35A C36A C2A 178.1(12) . . . . ?
C32A C31A C36A C35A 2.9(19) . . . . ?
O3A C31A C36A C35A -177.0(11) . . . . ?
C32A C31A C36A C2A -175.6(12) . . . . ?
O3A C31A C36A C2A 4.5(19) . . . . ?
C22A C2A C36A C35A -100.0(14) . . . . ?
C22A C2A C36A C31A 78.5(17) . . . . ?
C33A C34A S3A O32A -70.8(13) . . . . ?
C35A C34A S3A O32A 105.2(12) . . . . ?
C33A C34A S3A O33A 49.2(14) . . . . ?
C35A C34A S3A O33A -134.8(13) . . . . ?
C33A C34A S3A O31A 170.2(12) . . . . ?
C35A C34A S3A O31A -13.8(14) . . . . ?
C31A C32A C3A C46A -69.2(16) . . . . ?
C33A C32A C3A C46A 108.1(14) . . . . ?
O4A C41A C42A C43A -177.8(10) . . . . ?
C46A C41A C42A C43A 1.6(17) . . . . ?
O4A C41A C42A C4A -3.7(16) . . . . ?
C46A C41A C42A C4A 175.6(10) . . . . ?
C41A C42A C43A C44A 0.9(17) . . . . ?
C4A C42A C43A C44A -173.1(11) . . . . ?
C42A C43A C44A C45A -1.9(17) . . . . ?
C42A C43A C44A S4A 174.0(9) . . . . ?
C43A C44A C45A C46A 0.4(18) . . . . ?
S4A C44A C45A C46A -175.4(9) . . . . ?
C44A C45A C46A C41A 2.1(18) . . . . ?
C44A C45A C46A C3A 179.7(11) . . . . ?
O4A C41A C46A C45A 176.3(10) . . . . ?
C42A C41A C46A C45A -3.1(17) . . . . ?
O4A C41A C46A C3A -1.2(17) . . . . ?
C42A C41A C46A C3A 179.4(10) . . . . ?
C32A C3A C46A C45A -70.9(15) . . . . ?
C32A C3A C46A C41A 106.6(14) . . . . ?
C43A C44A S4A O42A -57.0(11) . . . . ?
C45A C44A S4A O42A 118.9(10) . . . . ?
C43A C44A S4A O43A 63.0(11) . . . . ?
C45A C44A S4A O43A -121.1(10) . . . . ?
C43A C44A S4A O41A -177.2(9) . . . . ?
C45A C44A S4A O41A -1.3(11) . . . . ?
C15A C16A C4A C42A -95.0(14) . . . . ?
C11A C16A C4A C42A 77.2(14) . . . . ?
C43A C42A C4A C16A 61.4(14) . . . . ?
C41A C42A C4A C16A -112.7(12) . . . . ?
O1B C11B C12B C13B 177.6(11) . . . . ?
C16B C11B C12B C13B -0.3(18) . . . . ?
O1B C11B C12B C1B -7.5(18) . . . . ?
C16B C11B C12B C1B 174.7(12) . . . . ?
C11B C12B C13B C14B -0.8(19) . . . . ?
C1B C12B C13B C14B -175.7(12) . . . . ?
C12B C13B C14B C15B 2(2) . . . . ?
C12B C13B C14B S1B -175.2(10) . . . . ?
C13B C14B C15B C16B -2(2) . . . . ?
S1B C14B C15B C16B 175.4(10) . . . . ?
C14B C15B C16B C11B 0.7(19) . . . . ?
C14B C15B C16B C4B 175.3(11) . . . . ?
O1B C11B C16B C15B -177.6(11) . . . . ?
C12B C11B C16B C15B 0.3(19) . . . . ?
O1B C11B C16B C4B 8.0(18) . . . . ?
C12B C11B C16B C4B -174.1(11) . . . . ?
C13B C14B S1B O13B -142.4(17) . . . . ?
C15B C14B S1B O13B 40.3(18) . . . . ?
C13B C14B S1B O11B -19.3(16) . . . . ?
C15B C14B S1B O11B 163.5(14) . . . . ?
C13B C14B S1B O12B 97.6(16) . . . . ?
C15B C14B S1B O12B -79.6(16) . . . . ?
C13B C12B C1B C26B 85.9(16) . . . . ?
C11B C12B C1B C26B -89.0(15) . . . . ?
O2B C21B C22B C23B -178.4(13) . . . . ?
C26B C21B C22B C23B 1.7(19) . . . . ?
O2B C21B C22B C2B 0(2) . . . . ?
C26B C21B C22B C2B 179.7(12) . . . . ?
C21B C22B C23B C24B -1(2) . . . . ?
C2B C22B C23B C24B -178.6(13) . . . . ?
C22B C23B C24B C25B -1(2) . . . . ?
C22B C23B C24B S2B 175.9(11) . . . . ?
C23B C24B C25B C26B 2(2) . . . . ?
S2B C24B C25B C26B -175.2(10) . . . . ?
C24B C25B C26B C21B -0.8(19) . . . . ?
C24B C25B C26B C1B 174.8(12) . . . . ?
O2B C21B C26B C25B 179.1(13) . . . . ?
C22B C21B C26B C25B -1.1(19) . . . . ?
O2B C21B C26B C1B 3(2) . . . . ?
C22B C21B C26B C1B -176.7(12) . . . . ?
C12B C1B C26B C25B -82.1(15) . . . . ?
C12B C1B C26B C21B 93.4(16) . . . . ?
C23B C24B S2B O21B 166.6(15) . . . . ?
C25B C24B S2B O21B -16.3(16) . . . . ?
C23B C24B S2B O22B -72.5(16) . . . . ?
C25B C24B S2B O22B 104.6(14) . . . . ?
C23B C24B S2B O23B 48.4(15) . . . . ?
C25B C24B S2B O23B -134.5(13) . . . . ?
C21B C22B C2B C36B -93.3(15) . . . . ?
C23B C22B C2B C36B 84.6(15) . . . . ?
O3B C31B C32B C33B -178.1(10) . . . . ?
C36B C31B C32B C33B 3.1(17) . . . . ?
O3B C31B C32B C3B -1.2(17) . . . . ?
C36B C31B C32B C3B 180.0(11) . . . . ?
C31B C32B C33B C34B -1.0(18) . . . . ?
C3B C32B C33B C34B -178.0(11) . . . . ?
C32B C33B C34B C35B -1.7(18) . . . . ?
C32B C33B C34B S3B 179.7(9) . . . . ?
C33B C34B C35B C36B 2.3(19) . . . . ?
S3B C34B C35B C36B -179.1(10) . . . . ?
C34B C35B C36B C31B -0.3(19) . . . . ?
C34B C35B C36B C2B 176.1(12) . . . . ?
O3B C31B C36B C35B 178.8(11) . . . . ?
C32B C31B C36B C35B -2.4(18) . . . . ?
O3B C31B C36B C2B 2.5(18) . . . . ?
C32B C31B C36B C2B -178.7(11) . . . . ?
C22B C2B C36B C35B -99.5(14) . . . . ?
C22B C2B C36B C31B 76.8(16) . . . . ?
C33B C34B S3B O32B -57.1(13) . . . . ?
C35B C34B S3B O32B 124.3(13) . . . . ?
C33B C34B S3B O31B -176.8(11) . . . . ?
C35B C34B S3B O31B 4.6(14) . . . . ?
C33B C34B S3B O33B 63.3(13) . . . . ?
C35B C34B S3B O33B -115.3(12) . . . . ?
C33B C32B C3B C46B 97.5(14) . . . . ?
C31B C32B C3B C46B -79.4(14) . . . . ?
O4B C41B C42B C43B -179.4(11) . . . . ?
C46B C41B C42B C43B 3.7(17) . . . . ?
O4B C41B C42B C4B -3.1(17) . . . . ?
C46B C41B C42B C4B 180.0(11) . . . . ?
C41B C42B C43B C44B -1.7(18) . . . . ?
C4B C42B C43B C44B -178.0(11) . . . . ?
C42B C43B C44B C45B -0.2(18) . . . . ?
C42B C43B C44B S4B -176.9(10) . . . . ?
C43B C44B C45B C46B 0.2(18) . . . . ?
S4B C44B C45B C46B 176.8(9) . . . . ?
C44B C45B C46B C41B 1.9(17) . . . . ?
C44B C45B C46B C3B 178.1(11) . . . . ?
O4B C41B C46B C45B 179.3(11) . . . . ?
C42B C41B C46B C45B -3.8(17) . . . . ?
O4B C41B C46B C3B 3.1(17) . . . . ?
C42B C41B C46B C3B -180.0(10) . . . . ?
C32B C3B C46B C45B -84.2(14) . . . . ?
C32B C3B C46B C41B 91.9(14) . . . . ?
C45B C44B S4B O42B 144.6(12) . . . . ?
C43B C44B S4B O42B -38.8(13) . . . . ?
C45B C44B S4B O41B 23.6(13) . . . . ?
C43B C44B S4B O41B -159.7(11) . . . . ?
C45B C44B S4B O43B -96.9(13) . . . . ?
C43B C44B S4B O43B 79.8(13) . . . . ?
C15B C16B C4B C42B -87.4(14) . . . . ?
C11B C16B C4B C42B 87.1(15) . . . . ?
C43B C42B C4B C16B 84.8(14) . . . . ?
C41B C42B C4B C16B -91.5(15) . . . . ?
O17W Er3 O17W Er3 0.000(2) 2_655 . . 2_655 ?
O19W Er3 O17W Er3 77.6(16) . . . 2_655 ?
O18W Er3 O17W Er3 -41(4) . . . 2_655 ?
